data_7135152
loop_
_publ_author_name
'Liu, Shuangbin'
'Xiang, Yuanke'
'Chen, Xinqi'
'Gao, Haofeng'
'Yang, Xiaoran'
'Li, Jinmei'
'Fan, Jianxian'
'Liu, Ziyuan'
'He, Tianwei'
'Qiu, Li'

_publ_section_title
;
 Molecular engineering of porous organic cages for iodine capture and
 fluorescence detection.
;
_journal_issue 96
_journal_name_full 'Chemical communications (Cambridge, England)'
_journal_page_first 19124
_journal_page_last 19127
_journal_paper_doi 10.1039/d5cc05062f
_journal_volume 61
_journal_year 2025
_chemical_formula_moiety 'C69 H60 N6 O3, 4(C H Cl3)'
_chemical_formula_sum 'C73 H64 Cl12 N6 O3'
_chemical_formula_weight 1498.70
_space_group_crystal_system triclinic
_space_group_IT_number 2
_space_group_name_Hall '-P 1'
_space_group_name_H-M_alt 'P -1'
_atom_sites_solution_hydrogens mixed
_atom_sites_solution_primary direct
_audit_creation_date 2025-10-31
_audit_creation_method
;
FinalCif V89 by Daniel Kratzert, Freiburg 2025,
https://dkratzert.de/finalcif.html
;
_audit_update_record
;
2025-10-31 deposited with the CCDC.	2025-11-03 downloaded from the CCDC.
;
_cell_angle_alpha 93.004(2)
_cell_angle_beta 90.221(2)
_cell_angle_gamma 92.104(2)
_cell_formula_units_Z 4
_cell_length_a 10.5020(7)
_cell_length_b 17.3670(13)
_cell_length_c 38.680(3)
_cell_measurement_reflns_used 9690
_cell_measurement_temperature 100.00
_cell_measurement_theta_max 26.08
_cell_measurement_theta_min 2.36
_cell_volume 7040.2(9)
_computing_cell_refinement 'SAINT V8.40B'
_computing_data_collection 'Bruker BIS V6.2.16/2021-10-22 && APEX4 2022.1-1'
_computing_data_reduction 'SAINT V8.40B'
_computing_molecular_graphics 'Olex2 1.5 (Dolomanov et al., 2009)'
_computing_publication_material 'Olex2 1.5 (Dolomanov et al., 2009)'
_computing_structure_refinement 'SHELXL 2018/3 (Sheldrick, 2015)'
_computing_structure_solution 'SHELXT 2018/2 (Sheldrick, 2018)'
_diffrn_ambient_environment N~2~
_diffrn_ambient_temperature 100.00
_diffrn_detector CPAD
_diffrn_detector_area_resol_mean 7.41
_diffrn_detector_type 'Bruker PHOTON'
_diffrn_measured_fraction_theta_full 0.998
_diffrn_measured_fraction_theta_max 0.994
_diffrn_measurement_device 'three-circle diffractometer'
_diffrn_measurement_device_type 'Bruker D8 VENTURE dual wavelength Mo/Cu'
_diffrn_measurement_method '\w and \f scans'
_diffrn_measurement_specimen_support 'MiTeGen micromount'
_diffrn_radiation_monochromator 'mirror optics'
_diffrn_radiation_probe x-ray
_diffrn_radiation_type MoK\a
_diffrn_radiation_wavelength 0.71073
_diffrn_reflns_av_R_equivalents 0.1064
_diffrn_reflns_av_unetI/netI 0.0793
_diffrn_reflns_Laue_measured_fraction_full 0.998
_diffrn_reflns_Laue_measured_fraction_max 0.994
_diffrn_reflns_limit_h_max 13
_diffrn_reflns_limit_h_min -11
_diffrn_reflns_limit_k_max 21
_diffrn_reflns_limit_k_min -22
_diffrn_reflns_limit_l_max 48
_diffrn_reflns_limit_l_min -49
_diffrn_reflns_number 165598
_diffrn_reflns_point_group_measured_fraction_full 0.998
_diffrn_reflns_point_group_measured_fraction_max 0.994
_diffrn_reflns_theta_full 25.242
_diffrn_reflns_theta_max 26.808
_diffrn_reflns_theta_min 1.920
_diffrn_source 'microfocus sealed X-ray tube'
_diffrn_source_current 1.4
_diffrn_source_power 0.07
_diffrn_source_type 'Incoatec I\ms'
_diffrn_source_voltage 50.0
_diffrn_standards_number 0
_exptl_absorpt_coefficient_mu 0.524
_exptl_absorpt_correction_T_max 0.7454
_exptl_absorpt_correction_T_min 0.5900
_exptl_absorpt_correction_type multi-scan
_exptl_absorpt_process_details
;
SADABS-2016/2 (Bruker,2016/2) was used for absorption correction.
wR2(int) was 0.1259 before and 0.0933 after correction.
The Ratio of minimum to maximum transmission is 0.7915.
The \l/2 correction factor is Not present.
;
_exptl_crystal_colour colourless
_exptl_crystal_colour_primary colourless
_exptl_crystal_density_diffrn 1.414
_exptl_crystal_description block
_exptl_crystal_F_000 3088
_exptl_crystal_size_max 0.2
_exptl_crystal_size_mid 0.15
_exptl_crystal_size_min 0.1
_refine_diff_density_max 1.174
_refine_diff_density_min -0.613
_refine_diff_density_rms 0.082
_refine_ls_extinction_method none
_refine_ls_goodness_of_fit_ref 1.097
_refine_ls_hydrogen_treatment mixed
_refine_ls_matrix_type full
_refine_ls_number_parameters 1880
_refine_ls_number_reflns 29967
_refine_ls_number_restraints 1598
_refine_ls_restrained_S_all 1.079
_refine_ls_R_factor_all 0.1217
_refine_ls_R_factor_gt 0.0744
_refine_ls_shift/su_max 0.001
_refine_ls_shift/su_mean 0.000
_refine_ls_structure_factor_coef Fsqd
_refine_ls_weighting_details 'w=1/[\s^2^(Fo^2^)+(0.0243P)^2^+18.5580P] where P=(Fo^2^+2Fc^2^)/3'
_refine_ls_weighting_scheme calc
_refine_ls_wR_factor_gt 0.1351
_refine_ls_wR_factor_ref 0.1572
_reflns_Friedel_coverage 0.000
_reflns_number_gt 20216
_reflns_number_total 29967
_reflns_threshold_expression 'I > 2\s(I)'
_cod_data_source_file d5cc05062f2.cif
_cod_data_source_block 1_CCDC1
_cod_depositor_comments 'Adding full bibliography for 7135151--7135152.cif.'
_cod_original_sg_symbol_H-M P-1
_cod_database_code 7135152
_shelx_shelxl_version_number 2018/3
_olex2_submission_special_instructions 'No special instructions were received'
_shelx_space_group_comment
;
The symmetry employed for this shelxl refinement is uniquely defined
by the following loop, which should always be used as a source of
symmetry information in preference to the above space-group names.
They are only intended as comments.
;
_shelx_estimated_absorpt_t_min 0.902
_shelx_estimated_absorpt_t_max 0.949
_olex2_diffrn_ambient_temperature_device 'Oxford Cryostream 800'
_olex2_refinement_description
;
1. Fixed Uiso
 At 1.2 times of:
  All C(H,H) groups, H124 of C124, H111 of C111, H130 of C130, H133 of C133,
  H134 of C134, H121 of C121, H109 of C109, H112 of C112, H115 of C115, H122 of
  C122, H123 of C123, H119 of C119, H118 of C118, H114 of C114, H126 of C126,
  H127 of C127, H129 of C129, H136 of C136, H138 of C138, H141 of C141, H144 of
  C144, H43 of C43, H142 of C142, H148 of C148, H137 of C137, H60 of C60, H65
  of C65, H69 of C69, H61 of C61, H52 of C52, H67 of C67, H68 of C68, H44 of
  C44, H64 of C64, H57 of C57, H55 of C55, H45 of C45, H58 of C58, H53 of C53,
  H49 of C49, H51 of C51, H41 of C41, H48 of C48, H85 of C85, H87 of C87, H95
  of C95, H96 of C96, H94 of C94, H84 of C84, H88 of C88, H91 of C91, H92 of
  C92, H82 of C82, H140 of C140, H145 of C145, H143 of C143, H13 of C13, H17 of
  C17, H14 of C14, H23 of C23, H11 of C11, H24 of C24, H25 of C25, H21 of C21,
  H16 of C16, H20 of C20, H38 of C38, H40 of C40, H139 of C139
 At 1.5 times of:
  All C(H,H,H) groups, H149 of C149, H147 of C147
2. Restrained distances
 Cl11-C142 \\sim Cl26-C147
 with sigma of 0.02
 Cl19-C143 \\sim Cl27-C143
 with sigma of 0.02
 Cl20-C143 \\sim Cl1F-C143
 with sigma of 0.02
 Cl8-C141 \\sim Cl8A-C148
 with sigma of 0.02
 Cl21-C143 \\sim Cl1G-C143
 with sigma of 0.02
 Cl9-C141 \\sim Cl9A-C148
 with sigma of 0.02
 C143-H143 \\sim C143-H14C
 with sigma of 0.02
 Cl10-C142 \\sim Cl1B-C147
 with sigma of 0.02
 Cl7-C141 \\sim Cl7A-C148
 with sigma of 0.02
 Cl12-C142 \\sim Cl1A-C147
 with sigma of 0.02
 C141-H141 \\sim C148-H148
 with sigma of 0.02
 C142-H142 \\sim C147-H147
 with sigma of 0.02
 Cl15-C144 \\sim Cl1E-C149
 with sigma of 0.02
 Cl13-C144 \\sim Cl-C149
 with sigma of 0.02
 Cl14-C144 \\sim Cl1D-C149
 with sigma of 0.02
 C144-H144 \\sim C149-H149
 with sigma of 0.02
 Cl11-Cl10 \\sim Cl26-Cl1B
 with sigma of 0.04
 Cl23-C43 \\sim Cl23-C43A
 with sigma of 0.02
 Cl12-Cl10 \\sim Cl1A-Cl1B
 with sigma of 0.04
 Cl24-C43 \\sim Cl25-C43A
 with sigma of 0.02
 Cl11-Cl12 \\sim Cl26-Cl1A
 with sigma of 0.04
 Cl22-C43 \\sim Cl1C-C43A
 with sigma of 0.02
 C43-H43 \\sim C43A-H43A
 with sigma of 0.02
 Cl23-Cl24 \\sim Cl23-Cl25
 with sigma of 0.04
 Cl23-Cl22 \\sim Cl23-Cl1C
 with sigma of 0.04
 Cl24-Cl22 \\sim Cl25-Cl1C
 with sigma of 0.04
 Cl15-Cl13 \\sim Cl1E-Cl
 with sigma of 0.04
 Cl15-Cl14 \\sim Cl1E-Cl1D
 with sigma of 0.04
 Cl13-Cl14 \\sim Cl-Cl1D
 with sigma of 0.04
 Cl8-Cl9 \\sim Cl8A-Cl9A
 with sigma of 0.04
 Cl8-Cl7 \\sim Cl8A-Cl7A
 with sigma of 0.04
 Cl9-Cl7 \\sim Cl9A-Cl7A
 with sigma of 0.04
 Cl19-Cl20 \\sim Cl27-Cl1F
 with sigma of 0.04
 Cl19-Cl21 \\sim Cl27-Cl1G
 with sigma of 0.04
 Cl20-Cl21 \\sim Cl1F-Cl1G
 with sigma of 0.04
3. Uiso/Uaniso restraints and constraints
Uanis(Cl21) \\sim Ueq, Uanis(C147) \\sim Ueq, Uanis(Cl1A) \\sim Ueq,
Uanis(C149) \\sim Ueq, Uanis(C144) \\sim Ueq, Uanis(Cl1D) \\sim Ueq,
Uanis(Cl1E) \\sim Ueq, Uanis(Cl) \\sim Ueq: with sigma of 0.1 and sigma for
terminal atoms of 0.01
Uanis(C147) \\sim Ueq: with sigma of 0.01 and sigma for terminal atoms of 0.001
Uanis(C148) \\sim Ueq: with sigma of 0.01 and sigma for terminal atoms of 0.001
Uanis(Cl1A) \\sim Ueq, Uanis(Cl1B) \\sim Ueq, Uanis(C147) \\sim Ueq,
Uanis(Cl10) \\sim Ueq: with sigma of 0.1 and sigma for terminal atoms of 0.01
Uanis(C43A) \\sim Ueq, Uanis(Cl25) \\sim Ueq, Uanis(Cl1C) \\sim Ueq,
Uanis(Cl7A) \\sim Ueq, Uanis(Cl8A) \\sim Ueq, Uanis(Cl9A) \\sim Ueq: with sigma
of 0.1 and sigma for terminal atoms of 0.01
Uanis(C43A) \\sim Ueq: with sigma of 0.01 and sigma for terminal atoms of 0.001
Uanis(Cl25) \\sim Ueq, Uanis(Cl1C) \\sim Ueq, Uanis(Cl22) \\sim Ueq: with sigma
of 0.1 and sigma for terminal atoms of 0.01
4. Rigid body (RIGU) restrains
 All non-hydrogen atoms
 with sigma for 1-2 distances of 0.01 and sigma for 1-3 distances of 0.001
5. Others
 Sof(Cl1A)=Sof(Cl1B)=Sof(Cl26)=Sof(C147)=Sof(H147)=1-FVAR(1)
 Sof(Cl10)=Sof(Cl11)=Sof(Cl12)=Sof(C142)=Sof(H142)=FVAR(1)
 Sof(Cl1C)=Sof(Cl25)=Sof(C43A)=Sof(H43A)=1-FVAR(2)
 Sof(Cl22)=Sof(Cl24)=Sof(C43)=Sof(H43)=FVAR(2)
 Sof(Cl)=Sof(Cl1D)=Sof(Cl1E)=Sof(C149)=Sof(H149)=1-FVAR(3)
 Sof(Cl13)=Sof(Cl14)=Sof(Cl15)=Sof(C144)=Sof(H144)=FVAR(3)
 Sof(Cl7A)=Sof(Cl8A)=Sof(Cl9A)=Sof(C148)=Sof(H148)=1-FVAR(4)
 Sof(Cl7)=Sof(Cl8)=Sof(Cl9)=Sof(C141)=Sof(H141)=FVAR(4)
 Sof(Cl1F)=Sof(Cl1G)=Sof(Cl27)=Sof(H14C)=1-FVAR(5)
 Sof(H143)=Sof(Cl19)=Sof(Cl20)=Sof(Cl21)=FVAR(5)
6.a Riding coordinates:
 C143(H143), C147(H147), C149(H149)
6.b Ternary CH refined with riding coordinates:
 C139(H139), C140(H140), C145(H145), C43(H43), C43A(H43A), C141(H141),
 C142(H142), C144(H144)
6.c Secondary CH2 refined with riding coordinates:
 C10(H10N,H10O), C26(H26A,H26B), C35(H35A,H35B), C37(H37A,H37B), C54(H54A,
 H54B), C146(H14A,H14B), C76(H76A,H76B), C78(H78A,H78B), C80(H80A,H80B),
 C97(H97A,H97B), C105(H10A,H10B), C107(H10I,H10J)
6.d Aromatic/amide H refined with riding coordinates:
 C11(H11), C13(H13), C14(H14), C16(H16), C17(H17), C20(H20), C21(H21),
 C23(H23), C24(H24), C25(H25), C38(H38), C40(H40), C41(H41), C44(H44), C45(H45),
  C48(H48), C49(H49), C51(H51), C52(H52), C53(H53), C55(H55), C57(H57),
 C58(H58), C60(H60), C61(H61), C64(H64), C65(H65), C67(H67), C68(H68), C69(H69),
  C82(H82), C84(H84), C85(H85), C87(H87), C88(H88), C91(H91), C92(H92),
 C94(H94), C95(H95), C96(H96), C109(H109), C111(H111), C112(H112), C114(H114),
 C115(H115), C118(H118), C119(H119), C121(H121), C122(H122), C123(H123),
 C124(H124), C126(H126), C127(H127), C129(H129), C130(H130), C133(H133),
 C134(H134), C136(H136), C137(H137), C138(H138)
6.e Idealised Me refined as rotating group:
 C7(H7A,H7B,H7C), C8(H8A,H8B,H8C), C9(H9A,H9B,H9C), C33(H33A,H33B,H33C),
 C34(H34A,H34B,H34C), C36(H36A,H36B,H36C), C77(H77A,H77B,H77C), C79(H79A,H79B,
 H79C), C81(H81A,H81B,H81C), C104(H10C,H10D,H10E), C106(H10K,H10L,H10M),
 C108(H10F,H10G,H10H)
;

loop_
_space_group_symop_operation_xyz
'x, y, z'
'-x, -y, -z'

loop_
_atom_site_label
_atom_site_type_symbol
_atom_site_fract_x
_atom_site_fract_y
_atom_site_fract_z
_atom_site_U_iso_or_equiv
_atom_site_adp_type
_atom_site_occupancy
_atom_site_site_symmetry_order
_atom_site_calc_flag
_atom_site_refinement_flags_posn
_atom_site_refinement_flags_adp
_atom_site_refinement_flags_occupancy
_atom_site_disorder_assembly
_atom_site_disorder_group
Cl Cl 0.2869(17) 1.0965(13) 0.1849(3) 0.052(3) Uani 0.23(2) 1 d D U P A 2
Cl1 Cl 0.40283(12) 0.24320(7) 0.04238(4) 0.0548(4) Uani 1 1 d . . . . .
Cl2 Cl 0.15275(10) 0.30373(7) 0.03683(3) 0.0394(3) Uani 1 1 d . . . . .
Cl3 Cl 0.37244(11) 0.40841(7) 0.04497(3) 0.0396(3) Uani 1 1 d . . . . .
C139 C 0.3043(4) 0.3186(2) 0.05534(11) 0.0338(10) Uani 1 1 d . . . . .
H139 H 0.295119 0.318727 0.081060 0.041 Uiso 1 1 calc R U . . .
Cl1A Cl 0.5785(10) 0.8190(8) 0.3190(3) 0.085(4) Uani 0.151(3) 1 d D U P B 2
Cl1B Cl 0.6980(11) 0.7126(6) 0.2722(3) 0.071(3) Uani 0.151(3) 1 d D U P B 2
Cl1C Cl 0.4730(11) 1.0309(5) 0.1163(5) 0.052(2) Uani 0.239(15) 1 d D U P C 2
Cl1D Cl 0.1151(8) 1.2052(15) 0.2182(3) 0.048(3) Uani 0.23(2) 1 d D U P A 2
Cl1E Cl 0.3804(19) 1.2237(13) 0.2221(7) 0.062(5) Uani 0.23(2) 1 d D U P A 2
Cl1F Cl 0.8373(5) 0.6918(10) 0.4693(3) 0.115(2) Uani 0.63(2) 1 d D . P D 2
Cl1G Cl 0.6446(8) 0.5817(9) 0.4427(3) 0.098(2) Uani 0.63(2) 1 d D . P D 2
Cl27 Cl 0.5764(7) 0.7121(4) 0.4871(2) 0.073(2) Uani 0.63(2) 1 d D . P D 2
C143 C 0.6929(4) 0.6497(3) 0.47756(11) 0.0401(11) Uani 1 1 d D . . . .
H143 H 0.705970 0.610029 0.494951 0.048 Uiso 0.37(2) 1 d DR U P D 1
H14C H 0.705(7) 0.612(4) 0.4959(15) 0.06(2) Uiso 0.63(2) 1 d D . P D 2
Cl4 Cl 0.46399(11) 0.27838(7) 0.14179(3) 0.0437(3) Uani 1 1 d . . . . .
Cl5 Cl 0.50880(11) 0.39400(7) 0.19751(3) 0.0446(3) Uani 1 1 d . . . . .
Cl6 Cl 0.57252(14) 0.42810(8) 0.12755(3) 0.0568(4) Uani 1 1 d . . . . .
C140 C 0.5649(4) 0.3558(2) 0.15738(10) 0.0307(9) Uani 1 1 d . . . . .
H140 H 0.652422 0.336458 0.160785 0.037 Uiso 1 1 calc R U . . .
Cl7 Cl 0.4289(2) 0.58394(17) 0.28785(7) 0.0546(8) Uani 0.866(9) 1 d D . P E 1
Cl7A Cl 0.3995(13) 0.6183(13) 0.2788(4) 0.063(4) Uani 0.134(9) 1 d D U P E 2
Cl8 Cl 0.2726(2) 0.66908(12) 0.33670(6) 0.0410(6) Uani 0.866(9) 1 d D . P E 1
Cl8A Cl 0.2570(19) 0.6458(16) 0.3465(5) 0.077(5) Uani 0.134(9) 1 d D U P E 2
Cl9 Cl 0.4457(2) 0.55854(12) 0.36091(9) 0.0512(6) Uani 0.866(9) 1 d D . P E 1
Cl9A Cl 0.4684(13) 0.5560(7) 0.3436(6) 0.049(4) Uani 0.134(9) 1 d D U P E 2
Cl10 Cl 0.5606(2) 0.76281(11) 0.29190(5) 0.0791(7) Uani 0.849(3) 1 d D U P B 1
Cl11 Cl 0.8109(3) 0.8380(3) 0.29915(17) 0.0437(9) Uani 0.849(3) 1 d D . P B 1
Cl12 Cl 0.58446(14) 0.92157(10) 0.31716(4) 0.0559(5) Uani 0.849(3) 1 d D . P B 1
Cl13 Cl 0.3130(4) 1.0700(4) 0.18853(12) 0.0514(10) Uani 0.77(2) 1 d D . P A 1
Cl14 Cl 0.1098(2) 1.1680(5) 0.21105(11) 0.0460(11) Uani 0.77(2) 1 d D . P A 1
Cl15 Cl 0.3721(5) 1.2144(3) 0.22856(14) 0.0412(8) Uani 0.77(2) 1 d D . P A 1
Cl16 Cl 0.46920(11) 0.78724(7) 0.39997(3) 0.0435(3) Uani 1 1 d . . . . .
Cl17 Cl 0.38168(12) 0.94223(7) 0.39308(3) 0.0460(3) Uani 1 1 d . . . . .
Cl18 Cl 0.45037(11) 0.89180(7) 0.46007(3) 0.0441(3) Uani 1 1 d . . . . .
C145 C 0.3833(4) 0.8631(2) 0.41946(11) 0.0302(9) Uani 1 1 d . . . . .
H145 H 0.293494 0.844160 0.422970 0.036 Uiso 1 1 calc R U . . .
Cl19 Cl 0.5696(7) 0.7113(5) 0.49084(18) 0.0231(19) Uani 0.37(2) 1 d D . P D 1
Cl20 Cl 0.8358(6) 0.7114(5) 0.47389(17) 0.035(2) Uani 0.37(2) 1 d D . P D 1
Cl21 Cl 0.6524(7) 0.6063(6) 0.43752(19) 0.042(2) Uani 0.37(2) 1 d D U P D 1
Cl22 Cl 0.4440(3) 1.02593(12) 0.09871(17) 0.0456(11) Uani 0.761(15) 1 d D U P C 1
Cl23 Cl 0.64597(10) 1.14314(6) 0.09451(3) 0.0351(2) Uani 1 1 d D . . . .
Cl24 Cl 0.5347(3) 1.0703(2) 0.03198(10) 0.0401(8) Uani 0.761(15) 1 d D . P C 1
Cl25 Cl 0.4990(16) 1.0504(7) 0.0431(4) 0.051(3) Uani 0.239(15) 1 d D U P C 2
Cl26 Cl 0.8399(18) 0.8405(19) 0.3022(8) 0.038(4) Uani 0.151(3) 1 d D . P B 2
O1 O 0.9832(3) 0.21290(16) -0.04855(7) 0.0298(6) Uani 1 1 d . . . . .
O2 O 0.9138(3) 0.23518(16) 0.30237(7) 0.0312(6) Uani 1 1 d . . . . .
O3 O -0.2009(2) 0.25124(15) 0.14144(7) 0.0277(6) Uani 1 1 d . . . . .
N1 N 0.7436(3) -0.09553(18) 0.06032(8) 0.0224(7) Uani 1 1 d . . . . .
N2 N 0.2026(3) -0.08336(18) 0.11376(8) 0.0216(7) Uani 1 1 d . . . . .
N3 N 0.6676(3) -0.10005(18) 0.21497(8) 0.0233(7) Uani 1 1 d . . . . .
N4 N 0.7819(3) 0.55621(18) 0.03215(8) 0.0247(7) Uani 1 1 d . . . . .
N5 N 0.8090(3) 0.55389(18) 0.18754(9) 0.0253(7) Uani 1 1 d . . . . .
N6 N 0.2816(3) 0.55208(17) 0.12914(8) 0.0213(7) Uani 1 1 d . . . . .
C1 C 0.6006(3) -0.16870(19) 0.09819(10) 0.0185(7) Uani 1 1 d . . . . .
C2 C 0.6507(3) -0.16679(19) 0.13187(10) 0.0197(7) Uani 1 1 d . . . . .
C3 C 0.5671(3) -0.1658(2) 0.16011(10) 0.0200(7) Uani 1 1 d . . . . .
C4 C 0.4346(3) -0.1631(2) 0.15488(10) 0.0202(7) Uani 1 1 d . . . . .
C5 C 0.3864(3) -0.1650(2) 0.12108(9) 0.0186(7) Uani 1 1 d . . . . .
C6 C 0.4688(3) -0.1670(2) 0.09252(9) 0.0193(7) Uani 1 1 d . . . . .
C7 C 0.7927(3) -0.1638(2) 0.13758(11) 0.0267(8) Uani 1 1 d . . . . .
H7A H 0.812209 -0.142414 0.161029 0.040 Uiso 1 1 calc R U . . .
H7B H 0.833645 -0.131116 0.120643 0.040 Uiso 1 1 calc R U . . .
H7C H 0.824764 -0.216085 0.134799 0.040 Uiso 1 1 calc R U . . .
C8 C 0.3469(4) -0.1578(2) 0.18578(10) 0.0249(8) Uani 1 1 d . . . . .
H8A H 0.270322 -0.130764 0.179654 0.037 Uiso 1 1 calc R U . . .
H8B H 0.390960 -0.129280 0.205116 0.037 Uiso 1 1 calc R U . . .
H8C H 0.322517 -0.209829 0.192581 0.037 Uiso 1 1 calc R U . . .
C9 C 0.4151(4) -0.1627(2) 0.05633(10) 0.0278(9) Uani 1 1 d . . . . .
H9A H 0.371921 -0.212033 0.049231 0.042 Uiso 1 1 calc R U . . .
H9B H 0.484542 -0.151897 0.040240 0.042 Uiso 1 1 calc R U . . .
H9C H 0.354012 -0.121411 0.056090 0.042 Uiso 1 1 calc R U . . .
C10 C 0.6941(3) -0.1733(2) 0.06850(10) 0.0217(7) Uani 1 1 d . . . . .
H10N H 0.765901 -0.205344 0.074760 0.026 Uiso 1 1 calc R U . . .
H10O H 0.651233 -0.198408 0.047788 0.026 Uiso 1 1 calc R U . . .
C11 C 0.7800(3) -0.0867(2) 0.02971(10) 0.0222(8) Uani 1 1 d . . . . .
H11 H 0.775314 -0.129969 0.013595 0.027 Uiso 1 1 calc R U . . .
C12 C 0.8294(3) -0.0121(2) 0.01792(10) 0.0211(7) Uani 1 1 d . . . . .
C13 C 0.8337(3) -0.0013(2) -0.01745(10) 0.0238(8) Uani 1 1 d . . . . .
H13 H 0.813080 -0.043459 -0.033376 0.029 Uiso 1 1 calc R U . . .
C14 C 0.8674(3) 0.0695(2) -0.02972(10) 0.0226(8) Uani 1 1 d . . . . .
H14 H 0.872698 0.075309 -0.053963 0.027 Uiso 1 1 calc R U . . .
C15 C 0.8939(3) 0.1329(2) -0.00681(9) 0.0199(7) Uani 1 1 d . . . . .
C16 C 0.8948(3) 0.1214(2) 0.02877(10) 0.0212(7) Uani 1 1 d . . . . .
H16 H 0.916029 0.163449 0.044690 0.025 Uiso 1 1 calc R U . . .
C17 C 0.8652(3) 0.0495(2) 0.04101(10) 0.0209(7) Uani 1 1 d . . . . .
H17 H 0.869305 0.041946 0.065139 0.025 Uiso 1 1 calc R U . . .
C18 C 0.9211(3) 0.2089(2) -0.02196(10) 0.0215(7) Uani 1 1 d . . . . .
C19 C 0.8661(3) 0.2806(2) -0.00559(9) 0.0190(7) Uani 1 1 d . . . . .
C20 C 0.9140(3) 0.3518(2) -0.01621(10) 0.0234(8) Uani 1 1 d . . . . .
H20 H 0.978702 0.353146 -0.033284 0.028 Uiso 1 1 calc R U . . .
C21 C 0.8686(3) 0.4201(2) -0.00224(10) 0.0226(8) Uani 1 1 d . . . . .
H21 H 0.901523 0.467901 -0.009893 0.027 Uiso 1 1 calc R U . . .
C22 C 0.7740(3) 0.4191(2) 0.02326(9) 0.0194(7) Uani 1 1 d . . . . .
C23 C 0.7225(3) 0.3482(2) 0.03271(9) 0.0194(7) Uani 1 1 d . . . . .
H23 H 0.655240 0.346866 0.049047 0.023 Uiso 1 1 calc R U . . .
C24 C 0.7678(3) 0.2799(2) 0.01869(9) 0.0203(7) Uani 1 1 d . . . . .
H24 H 0.732018 0.232058 0.025576 0.024 Uiso 1 1 calc R U . . .
C25 C 0.7316(3) 0.4921(2) 0.03997(10) 0.0220(8) Uani 1 1 d . . . . .
H25 H 0.665928 0.490893 0.056771 0.026 Uiso 1 1 calc R U . . .
C26 C 0.7361(4) 0.6281(2) 0.04865(10) 0.0255(8) Uani 1 1 d . . . . .
H26A H 0.674946 0.649646 0.032546 0.031 Uiso 1 1 calc R U . . .
H26B H 0.809625 0.665271 0.051183 0.031 Uiso 1 1 calc R U . . .
C27 C 0.6725(3) 0.6243(2) 0.08357(10) 0.0221(7) Uani 1 1 d . . . . .
C28 C 0.7487(3) 0.6267(2) 0.11365(10) 0.0226(7) Uani 1 1 d . . . . .
C29 C 0.6920(3) 0.6284(2) 0.14638(10) 0.0225(7) Uani 1 1 d . . . . .
C30 C 0.5578(3) 0.6263(2) 0.14934(10) 0.0216(7) Uani 1 1 d . . . . .
C31 C 0.4828(3) 0.6246(2) 0.11905(10) 0.0206(7) Uani 1 1 d . . . . .
C32 C 0.5390(3) 0.6216(2) 0.08627(10) 0.0205(7) Uani 1 1 d . . . . .
C33 C 0.4576(4) 0.6138(2) 0.05375(10) 0.0278(8) Uani 1 1 d . . . . .
H33A H 0.376857 0.586589 0.058716 0.042 Uiso 1 1 calc R U . . .
H33B H 0.502795 0.584556 0.035574 0.042 Uiso 1 1 calc R U . . .
H33C H 0.440472 0.665201 0.045934 0.042 Uiso 1 1 calc R U . . .
C34 C 0.8929(4) 0.6258(2) 0.11079(12) 0.0307(9) Uani 1 1 d . . . . .
H34A H 0.928940 0.678404 0.114510 0.046 Uiso 1 1 calc R U . . .
H34B H 0.916045 0.605154 0.087686 0.046 Uiso 1 1 calc R U . . .
H34C H 0.926606 0.593099 0.128319 0.046 Uiso 1 1 calc R U . . .
C35 C 0.7754(4) 0.6315(2) 0.17834(11) 0.0261(8) Uani 1 1 d . . . . .
H35A H 0.854178 0.662614 0.174129 0.031 Uiso 1 1 calc R U . . .
H35B H 0.729914 0.657083 0.197888 0.031 Uiso 1 1 calc R U . . .
C36 C 0.4952(4) 0.6227(2) 0.18410(10) 0.0267(8) Uani 1 1 d . . . . .
H36A H 0.477134 0.675054 0.192975 0.040 Uiso 1 1 calc R U . . .
H36B H 0.552182 0.598932 0.200221 0.040 Uiso 1 1 calc R U . . .
H36C H 0.415299 0.591847 0.181768 0.040 Uiso 1 1 calc R U . . .
C37 C 0.3392(3) 0.6284(2) 0.12248(10) 0.0231(8) Uani 1 1 d . . . . .
H37A H 0.318649 0.665665 0.141733 0.028 Uiso 1 1 calc R U . . .
H37B H 0.302853 0.646962 0.100900 0.028 Uiso 1 1 calc R U . . .
C38 C 0.7992(3) 0.5387(2) 0.21914(11) 0.0249(8) Uani 1 1 d . . . . .
H38 H 0.772657 0.578220 0.235151 0.030 Uiso 1 1 calc R U . . .
C39 C 0.8268(3) 0.4632(2) 0.23230(10) 0.0237(8) Uani 1 1 d . . . . .
C40 C 0.8552(4) 0.4000(2) 0.20990(10) 0.0230(8) Uani 1 1 d . . . . .
H40 H 0.865277 0.406865 0.185851 0.028 Uiso 1 1 calc R U . . .
C41 C 0.8687(3) 0.3279(2) 0.22262(9) 0.0221(8) Uani 1 1 d . . . . .
H41 H 0.884025 0.284868 0.207187 0.027 Uiso 1 1 calc R U . . .
C42 C 0.8598(3) 0.3181(2) 0.25822(9) 0.0206(7) Uani 1 1 d . . . . .
C44 C 0.8418(3) 0.3821(2) 0.28053(10) 0.0232(8) Uani 1 1 d . . . . .
H44 H 0.843199 0.376811 0.304844 0.028 Uiso 1 1 calc R U . . .
C45 C 0.8221(3) 0.4531(2) 0.26769(10) 0.0244(8) Uani 1 1 d . . . . .
H45 H 0.804973 0.495676 0.283173 0.029 Uiso 1 1 calc R U . . .
C46 C 0.8646(3) 0.2409(2) 0.27393(9) 0.0216(7) Uani 1 1 d . . . . .
C47 C 0.8033(3) 0.1713(2) 0.25538(9) 0.0197(7) Uani 1 1 d . . . . .
C48 C 0.7092(3) 0.1754(2) 0.23014(10) 0.0220(8) Uani 1 1 d . . . . .
H48 H 0.680737 0.224227 0.224151 0.026 Uiso 1 1 calc R U . . .
C49 C 0.6569(3) 0.1088(2) 0.21369(10) 0.0214(7) Uani 1 1 d . . . . .
H49 H 0.594305 0.112416 0.196108 0.026 Uiso 1 1 calc R U . . .
C50 C 0.6958(3) 0.0362(2) 0.22281(9) 0.0188(7) Uani 1 1 d . . . . .
C51 C 0.7867(3) 0.0326(2) 0.24910(9) 0.0218(8) Uani 1 1 d . . . . .
H51 H 0.812276 -0.016230 0.256038 0.026 Uiso 1 1 calc R U . . .
C52 C 0.8394(3) 0.0987(2) 0.26498(9) 0.0215(7) Uani 1 1 d . . . . .
H52 H 0.901325 0.095133 0.282741 0.026 Uiso 1 1 calc R U . . .
C53 C 0.6451(3) -0.0345(2) 0.20402(10) 0.0204(7) Uani 1 1 d . . . . .
H53 H 0.595483 -0.030800 0.183625 0.024 Uiso 1 1 calc R U . . .
C54 C 0.6211(4) -0.1715(2) 0.19616(10) 0.0249(8) Uani 1 1 d . . . . .
H54A H 0.554412 -0.195812 0.210432 0.030 Uiso 1 1 calc R U . . .
H54B H 0.692608 -0.207071 0.194554 0.030 Uiso 1 1 calc R U . . .
C55 C 0.1072(3) -0.0632(2) 0.13176(9) 0.0201(7) Uani 1 1 d . . . . .
H55 H 0.066673 -0.099464 0.146059 0.024 Uiso 1 1 calc R U . . .
C56 C 0.0577(3) 0.0153(2) 0.13099(9) 0.0202(7) Uani 1 1 d . . . . .
C57 C 0.1181(3) 0.0727(2) 0.11213(9) 0.0203(7) Uani 1 1 d . . . . .
H57 H 0.190579 0.060609 0.098547 0.024 Uiso 1 1 calc R U . . .
C58 C 0.0738(3) 0.1466(2) 0.11301(9) 0.0200(7) Uani 1 1 d . . . . .
H58 H 0.117376 0.185208 0.100620 0.024 Uiso 1 1 calc R U . . .
C59 C -0.0346(3) 0.1649(2) 0.13197(9) 0.0199(7) Uani 1 1 d . . . . .
C60 C -0.0979(4) 0.1068(2) 0.14975(10) 0.0265(8) Uani 1 1 d . . . . .
H60 H -0.173552 0.118037 0.162116 0.032 Uiso 1 1 calc R U . . .
C61 C -0.0521(4) 0.0336(2) 0.14953(10) 0.0247(8) Uani 1 1 d . . . . .
H61 H -0.095466 -0.004890 0.162088 0.030 Uiso 1 1 calc R U . . .
C62 C -0.0886(4) 0.2425(2) 0.13346(9) 0.0223(7) Uani 1 1 d . . . . .
C63 C -0.0086(3) 0.3124(2) 0.12562(9) 0.0206(7) Uani 1 1 d . . . . .
C64 C -0.0619(4) 0.3675(2) 0.10562(10) 0.0227(8) Uani 1 1 d . . . . .
H64 H -0.145307 0.358571 0.096283 0.027 Uiso 1 1 calc R U . . .
C65 C 0.0060(4) 0.4351(2) 0.09929(10) 0.0239(8) Uani 1 1 d . . . . .
H65 H -0.028921 0.470835 0.084416 0.029 Uiso 1 1 calc R U . . .
C66 C 0.1249(3) 0.4512(2) 0.11453(9) 0.0190(7) Uani 1 1 d . . . . .
C67 C 0.1775(3) 0.3966(2) 0.13515(10) 0.0215(8) Uani 1 1 d . . . . .
H67 H 0.258016 0.407338 0.145966 0.026 Uiso 1 1 calc R U . . .
C68 C 0.1130(3) 0.3270(2) 0.13993(10) 0.0217(8) Uani 1 1 d . . . . .
H68 H 0.151384 0.289054 0.152947 0.026 Uiso 1 1 calc R U . . .
C69 C 0.1909(3) 0.5261(2) 0.10952(10) 0.0204(7) Uani 1 1 d . . . . .
H69 H 0.164728 0.555983 0.091036 0.025 Uiso 1 1 calc R U . . .
C146 C 0.2429(3) -0.1634(2) 0.11538(10) 0.0228(8) Uani 1 1 d . . . . .
H14A H 0.219489 -0.192755 0.093507 0.027 Uiso 1 1 calc R U . . .
H14B H 0.198253 -0.188384 0.134569 0.027 Uiso 1 1 calc R U . . .
O4 O 0.0236(2) 0.77191(15) 0.18817(7) 0.0251(6) Uani 1 1 d . . . . .
O5 O 0.0822(3) 0.72667(15) 0.55860(7) 0.0306(6) Uani 1 1 d . . . . .
O6 O 1.1354(2) 0.76081(16) 0.39890(7) 0.0305(6) Uani 1 1 d . . . . .
N7 N 0.2234(3) 0.40831(17) 0.44975(8) 0.0199(6) Uani 1 1 d . . . . .
N8 N 0.6943(3) 0.43347(18) 0.35172(8) 0.0220(7) Uani 1 1 d . . . . .
N9 N 0.1647(3) 0.43838(17) 0.28958(8) 0.0207(6) Uani 1 1 d . . . . .
N10 N 0.1700(3) 1.06579(17) 0.45324(8) 0.0214(7) Uani 1 1 d . . . . .
N11 N 0.1951(3) 1.09402(17) 0.29524(8) 0.0205(6) Uani 1 1 d . . . . .
N12 N 0.6845(3) 1.06254(17) 0.38947(8) 0.0211(7) Uani 1 1 d . . . . .
C70 C 0.2853(3) 0.36061(19) 0.32908(9) 0.0175(7) Uani 1 1 d . . . . .
C71 C 0.2291(3) 0.3582(2) 0.36210(9) 0.0186(7) Uani 1 1 d . . . . .
C72 C 0.3062(3) 0.3527(2) 0.39138(9) 0.0181(7) Uani 1 1 d . . . . .
C73 C 0.4394(3) 0.3535(2) 0.38832(9) 0.0182(7) Uani 1 1 d . . . . .
C74 C 0.4950(3) 0.3565(2) 0.35565(9) 0.0185(7) Uani 1 1 d . . . . .
C75 C 0.4185(3) 0.3611(2) 0.32591(9) 0.0193(7) Uani 1 1 d . . . . .
C76 C 0.1996(3) 0.3600(2) 0.29743(9) 0.0205(7) Uani 1 1 d . . . . .
H76A H 0.243995 0.336074 0.277297 0.025 Uiso 1 1 calc R U . . .
H76B H 0.121267 0.328376 0.301493 0.025 Uiso 1 1 calc R U . . .
C77 C 0.0859(3) 0.3637(2) 0.36480(10) 0.0228(8) Uani 1 1 d . . . . .
H77A H 0.058270 0.407208 0.351841 0.034 Uiso 1 1 calc R U . . .
H77B H 0.062234 0.371747 0.389175 0.034 Uiso 1 1 calc R U . . .
H77C H 0.044543 0.315815 0.355150 0.034 Uiso 1 1 calc R U . . .
C78 C 0.2456(4) 0.3413(2) 0.42628(9) 0.0193(7) Uani 1 1 d . . . . .
H78A H 0.162295 0.313749 0.422025 0.023 Uiso 1 1 calc R U . . .
H78B H 0.299576 0.306209 0.438780 0.023 Uiso 1 1 calc R U . . .
C79 C 0.5229(4) 0.3522(2) 0.42051(10) 0.0252(8) Uani 1 1 d . . . . .
H79A H 0.474641 0.370194 0.440820 0.038 Uiso 1 1 calc R U . . .
H79B H 0.598445 0.386207 0.417913 0.038 Uiso 1 1 calc R U . . .
H79C H 0.549361 0.299453 0.423531 0.038 Uiso 1 1 calc R U . . .
C80 C 0.6385(3) 0.3546(2) 0.35222(10) 0.0230(8) Uani 1 1 d . . . . .
H80A H 0.674392 0.328166 0.371911 0.028 Uiso 1 1 calc R U . . .
H80B H 0.660320 0.325169 0.330576 0.028 Uiso 1 1 calc R U . . .
C81 C 0.4814(4) 0.3700(2) 0.29118(10) 0.0263(8) Uani 1 1 d . . . . .
H81A H 0.511736 0.319975 0.282437 0.039 Uiso 1 1 calc R U . . .
H81B H 0.553720 0.407178 0.293807 0.039 Uiso 1 1 calc R U . . .
H81C H 0.419652 0.388573 0.274800 0.039 Uiso 1 1 calc R U . . .
C82 C 0.1606(3) 0.4543(2) 0.25791(10) 0.0214(7) Uani 1 1 d . . . . .
H82 H 0.180650 0.415779 0.240627 0.026 Uiso 1 1 calc R U . . .
C83 C 0.1256(3) 0.5312(2) 0.24735(9) 0.0198(7) Uani 1 1 d . . . . .
C84 C 0.1471(3) 0.5519(2) 0.21348(9) 0.0211(7) Uani 1 1 d . . . . .
H84 H 0.178726 0.515200 0.196890 0.025 Uiso 1 1 calc R U . . .
C85 C 0.1228(3) 0.6258(2) 0.20381(9) 0.0192(7) Uani 1 1 d . . . . .
H85 H 0.136025 0.639222 0.180566 0.023 Uiso 1 1 calc R U . . .
C86 C 0.0788(3) 0.6805(2) 0.22822(9) 0.0176(7) Uani 1 1 d . . . . .
C87 C 0.0514(3) 0.6585(2) 0.26177(9) 0.0198(7) Uani 1 1 d . . . . .
H87 H 0.017485 0.694754 0.278178 0.024 Uiso 1 1 calc R U . . .
C88 C 0.0733(3) 0.5845(2) 0.27123(9) 0.0196(7) Uani 1 1 d . . . . .
H88 H 0.052910 0.569790 0.293919 0.023 Uiso 1 1 calc R U . . .
C89 C 0.0622(3) 0.7606(2) 0.21752(9) 0.0192(7) Uani 1 1 d . . . . .
C90 C 0.1013(3) 0.8275(2) 0.24169(9) 0.0165(7) Uani 1 1 d . . . . .
C91 C 0.0556(3) 0.8998(2) 0.23508(10) 0.0212(7) Uani 1 1 d . . . . .
H91 H -0.003066 0.904652 0.216633 0.025 Uiso 1 1 calc R U . . .
C92 C 0.0949(3) 0.9641(2) 0.25510(9) 0.0201(7) Uani 1 1 d . . . . .
H92 H 0.063913 1.013044 0.250202 0.024 Uiso 1 1 calc R U . . .
C93 C 0.1800(3) 0.9580(2) 0.28257(9) 0.0186(7) Uani 1 1 d . . . . .
C94 C 0.2261(3) 0.8862(2) 0.28911(9) 0.0204(7) Uani 1 1 d . . . . .
H94 H 0.284672 0.881597 0.307588 0.024 Uiso 1 1 calc R U . . .
C95 C 0.1871(3) 0.8212(2) 0.26886(9) 0.0188(7) Uani 1 1 d . . . . .
H95 H 0.218942 0.772298 0.273549 0.023 Uiso 1 1 calc R U . . .
C96 C 0.2208(3) 1.0273(2) 0.30427(9) 0.0208(7) Uani 1 1 d . . . . .
H96 H 0.266655 1.021701 0.325152 0.025 Uiso 1 1 calc R U . . .
C97 C 0.2357(4) 1.1630(2) 0.31658(9) 0.0206(7) Uani 1 1 d . . . . .
H97A H 0.159410 1.193552 0.321351 0.025 Uiso 1 1 calc R U . . .
H97B H 0.293996 1.194517 0.302515 0.025 Uiso 1 1 calc R U . . .
C98 C 0.3010(3) 1.15234(19) 0.35072(9) 0.0177(7) Uani 1 1 d . . . . .
C99 C 0.4341(3) 1.14657(19) 0.35181(9) 0.0181(7) Uani 1 1 d . . . . .
C100 C 0.4953(3) 1.1416(2) 0.38389(9) 0.0195(7) Uani 1 1 d . . . . .
C101 C 0.4238(3) 1.1393(2) 0.41449(9) 0.0184(7) Uani 1 1 d . . . . .
C102 C 0.2910(3) 1.1449(2) 0.41321(9) 0.0183(7) Uani 1 1 d . . . . .
C103 C 0.2295(3) 1.14966(19) 0.38116(9) 0.0180(7) Uani 1 1 d . . . . .
C104 C 0.0853(3) 1.1513(2) 0.38012(10) 0.0224(8) Uani 1 1 d . . . . .
H10C H 0.049118 1.111328 0.394530 0.034 Uiso 1 1 calc R U . . .
H10D H 0.055345 1.141714 0.356200 0.034 Uiso 1 1 calc R U . . .
H10E H 0.058182 1.202019 0.388953 0.034 Uiso 1 1 calc R U . . .
C105 C 0.2117(4) 1.1447(2) 0.44573(9) 0.0211(7) Uani 1 1 d . . . . .
H10A H 0.262545 1.168035 0.465453 0.025 Uiso 1 1 calc R U . . .
H10B H 0.136196 1.176274 0.442784 0.025 Uiso 1 1 calc R U . . .
C106 C 0.4912(4) 1.1279(2) 0.44851(10) 0.0246(8) Uani 1 1 d . . . . .
H10K H 0.533175 1.176640 0.456924 0.037 Uiso 1 1 calc R U . . .
H10L H 0.555102 1.088527 0.444969 0.037 Uiso 1 1 calc R U . . .
H10M H 0.428868 1.111060 0.465601 0.037 Uiso 1 1 calc R U . . .
C107 C 0.6389(3) 1.1407(2) 0.38596(10) 0.0231(8) Uani 1 1 d . . . . .
H10I H 0.675634 1.162141 0.364804 0.028 Uiso 1 1 calc R U . . .
H10J H 0.669054 1.174240 0.406064 0.028 Uiso 1 1 calc R U . . .
C108 C 0.5111(4) 1.1443(2) 0.31866(9) 0.0245(8) Uani 1 1 d . . . . .
H10F H 0.457172 1.123733 0.299367 0.037 Uiso 1 1 calc R U . . .
H10G H 0.583766 1.111202 0.321217 0.037 Uiso 1 1 calc R U . . .
H10H H 0.542226 1.196669 0.314012 0.037 Uiso 1 1 calc R U . . .
C109 C 0.1808(3) 1.0473(2) 0.48434(9) 0.0203(7) Uani 1 1 d . . . . .
H109 H 0.209851 1.085595 0.501296 0.024 Uiso 1 1 calc R U . . .
C110 C 0.1500(3) 0.9688(2) 0.49520(9) 0.0183(7) Uani 1 1 d . . . . .
C111 C 0.1112(3) 0.9090(2) 0.47127(9) 0.0202(7) Uani 1 1 d . . . . .
H111 H 0.093463 0.919913 0.447968 0.024 Uiso 1 1 calc R U . . .
C112 C 0.0989(3) 0.8342(2) 0.48157(9) 0.0199(7) Uani 1 1 d . . . . .
H112 H 0.075839 0.793483 0.465130 0.024 Uiso 1 1 calc R U . . .
C113 C 0.1203(3) 0.8182(2) 0.51619(9) 0.0186(7) Uani 1 1 d . . . . .
C114 C 0.1483(3) 0.8787(2) 0.54040(9) 0.0196(7) Uani 1 1 d . . . . .
H114 H 0.155566 0.868842 0.564243 0.024 Uiso 1 1 calc R U . . .
C115 C 0.1656(3) 0.9530(2) 0.52984(9) 0.0204(7) Uani 1 1 d . . . . .
H115 H 0.188410 0.993688 0.546322 0.024 Uiso 1 1 calc R U . . .
C116 C 0.1167(3) 0.7378(2) 0.52923(10) 0.0223(7) Uani 1 1 d . . . . .
C117 C 0.1614(3) 0.6720(2) 0.50630(9) 0.0193(7) Uani 1 1 d . . . . .
C118 C 0.2429(3) 0.6806(2) 0.47837(9) 0.0197(7) Uani 1 1 d . . . . .
H118 H 0.275261 0.730554 0.473266 0.024 Uiso 1 1 calc R U . . .
C119 C 0.2772(3) 0.6167(2) 0.45794(9) 0.0196(7) Uani 1 1 d . . . . .
H119 H 0.333017 0.623240 0.438957 0.024 Uiso 1 1 calc R U . . .
C120 C 0.2310(3) 0.5434(2) 0.46494(9) 0.0188(7) Uani 1 1 d . . . . .
C121 C 0.1527(4) 0.5345(2) 0.49380(10) 0.0237(8) Uani 1 1 d . . . . .
H121 H 0.123323 0.484406 0.499457 0.028 Uiso 1 1 calc R U . . .
C122 C 0.1182(4) 0.5973(2) 0.51390(10) 0.0235(8) Uani 1 1 d . . . . .
H122 H 0.064349 0.590389 0.533250 0.028 Uiso 1 1 calc R U . . .
C123 C 0.2585(3) 0.4757(2) 0.44175(9) 0.0195(7) Uani 1 1 d . . . . .
H123 H 0.302796 0.482739 0.420711 0.023 Uiso 1 1 calc R U . . .
C124 C 0.7803(3) 1.0427(2) 0.37179(10) 0.0220(8) Uani 1 1 d . . . . .
H124 H 0.815490 1.077161 0.355782 0.026 Uiso 1 1 calc R U . . .
C125 C 0.8388(3) 0.9675(2) 0.37537(9) 0.0207(7) Uani 1 1 d . . . . .
C126 C 0.9624(4) 0.9564(2) 0.36351(10) 0.0271(8) Uani 1 1 d . . . . .
H126 H 1.006613 0.996450 0.352151 0.033 Uiso 1 1 calc R U . . .
C127 C 1.0209(4) 0.8880(2) 0.36809(10) 0.0269(8) Uani 1 1 d . . . . .
H127 H 1.106589 0.882052 0.360922 0.032 Uiso 1 1 calc R U . . .
C128 C 0.9547(3) 0.8272(2) 0.38325(9) 0.0215(7) Uani 1 1 d . . . . .
C129 C 0.8295(3) 0.8372(2) 0.39425(9) 0.0213(7) Uani 1 1 d . . . . .
H129 H 0.782988 0.795864 0.404042 0.026 Uiso 1 1 calc R U . . .
C130 C 0.7730(3) 0.9071(2) 0.39095(9) 0.0202(7) Uani 1 1 d . . . . .
H130 H 0.689097 0.914125 0.399303 0.024 Uiso 1 1 calc R U . . .
C131 C 1.0238(3) 0.7559(2) 0.38901(10) 0.0237(8) Uani 1 1 d . . . . .
C132 C 0.9586(3) 0.6778(2) 0.38378(10) 0.0224(8) Uani 1 1 d . . . . .
C133 C 1.0050(4) 0.6175(2) 0.40158(11) 0.0323(9) Uani 1 1 d . . . . .
H133 H 1.076870 0.626443 0.416449 0.039 Uiso 1 1 calc R U . . .
C134 C 0.9482(4) 0.5445(2) 0.39799(11) 0.0304(9) Uani 1 1 d . . . . .
H134 H 0.979226 0.504104 0.410969 0.036 Uiso 1 1 calc R U . . .
C135 C 0.8450(3) 0.5299(2) 0.37526(10) 0.0217(8) Uani 1 1 d . . . . .
C136 C 0.8017(3) 0.5899(2) 0.35653(10) 0.0231(8) Uani 1 1 d . . . . .
H136 H 0.733730 0.580128 0.340439 0.028 Uiso 1 1 calc R U . . .
C137 C 0.8560(3) 0.6636(2) 0.36092(9) 0.0215(7) Uani 1 1 d . . . . .
H137 H 0.823630 0.704449 0.348448 0.026 Uiso 1 1 calc R U . . .
C138 C 0.7835(3) 0.4522(2) 0.37317(10) 0.0228(8) Uani 1 1 d . . . . .
H138 H 0.811472 0.414912 0.388335 0.027 Uiso 1 1 calc R U . . .
C43 C 0.5770(8) 1.0578(5) 0.0754(2) 0.028(2) Uani 0.761(15) 1 d D . P C 1
H43 H 0.641805 1.017023 0.075602 0.034 Uiso 0.761(15) 1 calc DR U P C 1
C43A C 0.580(2) 1.0510(12) 0.0831(5) 0.020(7) Uani 0.239(15) 1 d D U P C 2
H43A H 0.648119 1.012330 0.082033 0.10(10) Uiso 0.239(15) 1 calc DR . P C 2
C141 C 0.3445(5) 0.5803(3) 0.3270(2) 0.0338(17) Uani 0.866(9) 1 d D . P E 1
H141 H 0.276037 0.538825 0.324359 0.041 Uiso 0.866(9) 1 calc DR U P E 1
C142 C 0.6492(5) 0.8498(4) 0.28995(14) 0.0416(15) Uani 0.849(3) 1 d D . P B 1
H142 H 0.643203 0.866733 0.265691 0.050 Uiso 0.849(3) 1 calc DR U P B 1
C144 C 0.2623(7) 1.1367(6) 0.2205(3) 0.033(3) Uani 0.77(2) 1 d D U P A 1
H144 H 0.255106 1.108884 0.242425 0.040 Uiso 0.77(2) 1 calc DR U P A 1
C147 C 0.690(2) 0.8095(13) 0.2861(6) 0.046(9) Uani 0.151(3) 1 d D U P B 2
H147 H 0.675131 0.832794 0.263384 0.068 Uiso 0.151(3) 1 d DR U P B 2
C148 C 0.344(3) 0.585(2) 0.3182(6) 0.042(18) Uani 0.134(9) 1 d D U P E 2
H148 H 0.27(2) 0.552(16) 0.309(8) 0.051 Uiso 0.134(9) 1 d D U P E 2
C149 C 0.2546(18) 1.1537(17) 0.2221(6) 0.024(9) Uani 0.23(2) 1 d D U P A 2
H149 H 0.254674 1.123495 0.243463 0.036 Uiso 0.23(2) 1 d DR U P A 2

loop_
_atom_site_aniso_label
_atom_site_aniso_U_11
_atom_site_aniso_U_22
_atom_site_aniso_U_33
_atom_site_aniso_U_23
_atom_site_aniso_U_13
_atom_site_aniso_U_12
Cl 0.045(5) 0.072(6) 0.038(4) -0.016(4) -0.009(3) -0.004(4)
Cl1 0.0452(7) 0.0386(7) 0.0795(10) -0.0175(6) -0.0167(6) 0.0169(6)
Cl2 0.0267(5) 0.0458(7) 0.0452(7) 0.0014(5) 0.0010(5) -0.0022(5)
Cl3 0.0380(6) 0.0336(6) 0.0466(7) -0.0012(5) -0.0042(5) -0.0024(5)
C139 0.035(2) 0.034(3) 0.032(2) 0.0009(19) -0.0022(19) 0.0042(19)
Cl1A 0.053(5) 0.144(8) 0.057(6) -0.008(5) 0.005(4) 0.007(5)
Cl1B 0.094(6) 0.050(5) 0.066(5) 0.001(4) -0.021(4) -0.010(4)
Cl1C 0.050(4) 0.044(3) 0.062(6) 0.006(4) 0.009(4) 0.003(3)
Cl1D 0.032(3) 0.065(8) 0.048(4) 0.009(5) -0.002(2) 0.005(4)
Cl1E 0.041(4) 0.041(5) 0.101(10) 0.000(6) 0.011(6) -0.022(4)
Cl1F 0.050(2) 0.192(7) 0.109(5) 0.074(4) 0.013(2) -0.015(3)
Cl1G 0.097(3) 0.134(6) 0.063(3) -0.042(4) -0.023(2) 0.058(3)
Cl27 0.050(3) 0.069(4) 0.098(4) -0.023(3) -0.024(3) 0.010(3)
C143 0.034(2) 0.059(3) 0.027(2) 0.002(2) -0.0023(19) 0.012(2)
Cl4 0.0437(7) 0.0358(7) 0.0500(7) -0.0147(5) -0.0046(5) 0.0070(5)
Cl5 0.0436(7) 0.0533(8) 0.0345(6) -0.0141(5) 0.0074(5) -0.0086(6)
Cl6 0.0805(10) 0.0412(7) 0.0514(8) 0.0174(6) 0.0167(7) 0.0147(7)
C140 0.030(2) 0.033(2) 0.029(2) -0.0009(18) 0.0018(18) 0.0067(18)
Cl7 0.0553(12) 0.0449(14) 0.0601(13) -0.0164(9) 0.0228(9) -0.0211(10)
Cl7A 0.045(6) 0.067(8) 0.079(6) 0.019(6) 0.007(4) -0.004(5)
Cl8 0.0467(9) 0.0287(10) 0.0463(12) -0.0147(7) -0.0141(8) 0.0100(7)
Cl8A 0.068(7) 0.089(10) 0.074(7) -0.016(7) -0.009(5) 0.029(6)
Cl9 0.0437(10) 0.0423(10) 0.0691(16) 0.0138(10) 0.0009(10) 0.0069(7)
Cl9A 0.033(5) 0.045(5) 0.068(7) -0.002(5) -0.009(5) -0.006(4)
Cl10 0.0956(14) 0.0612(12) 0.0777(13) 0.0155(10) -0.0109(11) -0.0501(11)
Cl11 0.0556(16) 0.0384(14) 0.0374(17) 0.0046(10) 0.0012(14) 0.0019(13)
Cl12 0.0356(8) 0.0779(12) 0.0523(9) -0.0135(8) -0.0072(7) 0.0006(7)
Cl13 0.0372(13) 0.059(2) 0.0551(15) -0.0273(14) -0.0079(10) 0.0007(12)
Cl14 0.0288(9) 0.065(3) 0.0461(14) 0.0146(15) -0.0036(8) 0.0093(11)
Cl15 0.0347(12) 0.0337(16) 0.0542(16) -0.0041(12) 0.0208(10) -0.0062(12)
Cl16 0.0381(6) 0.0328(6) 0.0578(8) -0.0151(5) 0.0020(5) -0.0001(5)
Cl17 0.0487(7) 0.0356(7) 0.0543(7) 0.0133(5) -0.0074(6) -0.0043(5)
Cl18 0.0405(6) 0.0542(8) 0.0363(6) -0.0104(5) -0.0088(5) 0.0029(5)
C145 0.026(2) 0.030(2) 0.033(2) -0.0030(18) -0.0011(17) -0.0028(18)
Cl19 0.018(3) 0.035(3) 0.016(3) -0.0034(17) 0.0003(18) 0.013(2)
Cl20 0.021(2) 0.063(4) 0.020(3) -0.005(2) 0.0011(15) -0.0076(17)
Cl21 0.031(3) 0.066(4) 0.025(2) -0.027(2) 0.0044(18) 0.004(2)
Cl22 0.0303(11) 0.0289(9) 0.078(3) 0.0030(11) 0.0210(13) 0.0004(7)
Cl23 0.0312(5) 0.0276(6) 0.0446(6) -0.0148(5) 0.0003(5) -0.0017(4)
Cl24 0.0356(12) 0.0454(16) 0.0385(13) -0.0149(10) -0.0089(9) 0.0143(10)
Cl25 0.060(5) 0.041(4) 0.051(4) -0.013(3) -0.022(4) 0.014(4)
Cl26 0.055(6) 0.040(7) 0.018(6) -0.004(4) 0.007(7) 0.006(6)
O1 0.0326(16) 0.0263(16) 0.0306(15) 0.0006(11) 0.0125(12) 0.0036(12)
O2 0.0418(17) 0.0257(16) 0.0255(15) -0.0017(11) -0.0102(12) -0.0037(13)
O3 0.0221(13) 0.0198(15) 0.0409(17) -0.0022(12) 0.0047(12) 0.0004(10)
N1 0.0202(16) 0.0180(17) 0.0290(18) -0.0003(12) 0.0023(13) 0.0011(12)
N2 0.0175(15) 0.0181(16) 0.0291(18) 0.0006(13) -0.0027(13) 0.0009(11)
N3 0.0266(17) 0.0188(15) 0.0241(16) -0.0010(13) -0.0056(13) -0.0017(13)
N4 0.0254(17) 0.0166(15) 0.0323(18) 0.0016(13) 0.0043(14) 0.0030(13)
N5 0.0215(17) 0.0195(18) 0.0348(19) -0.0001(13) -0.0040(14) 0.0004(13)
N6 0.0183(15) 0.0148(16) 0.0304(18) -0.0021(13) 0.0040(13) 0.0001(11)
C1 0.0191(15) 0.0065(17) 0.0299(17) -0.0011(14) 0.0007(12) 0.0021(13)
C2 0.0206(16) 0.0067(17) 0.0315(16) 0.0009(14) -0.0025(13) -0.0016(14)
C3 0.0250(16) 0.0079(17) 0.0269(16) 0.0008(14) -0.0042(12) -0.0024(14)
C4 0.0235(16) 0.0098(18) 0.0272(17) 0.0022(14) -0.0011(13) -0.0006(14)
C5 0.0185(15) 0.0097(17) 0.0272(15) -0.0020(14) -0.0006(13) 0.0014(13)
C6 0.0229(15) 0.0091(17) 0.0256(17) -0.0013(14) -0.0019(13) 0.0025(14)
C7 0.0224(17) 0.015(2) 0.043(2) 0.0000(17) -0.0053(15) 0.0016(15)
C8 0.0266(19) 0.021(2) 0.0270(18) 0.0035(16) 0.0009(15) -0.0010(16)
C9 0.028(2) 0.029(2) 0.0262(18) -0.0021(17) -0.0041(15) 0.0041(17)
C10 0.0233(17) 0.0082(17) 0.0331(18) -0.0032(14) 0.0009(15) 0.0009(14)
C11 0.0213(19) 0.0158(17) 0.029(2) -0.0049(14) -0.0008(15) 0.0014(14)
C12 0.0166(18) 0.0187(17) 0.0280(19) -0.0011(13) 0.0012(14) 0.0031(14)
C13 0.0232(19) 0.0209(18) 0.0268(18) -0.0052(14) -0.0003(15) 0.0022(15)
C14 0.0223(19) 0.0247(18) 0.0209(17) -0.0021(14) 0.0018(15) 0.0058(15)
C15 0.0171(17) 0.0191(16) 0.0236(18) -0.0014(13) 0.0011(14) 0.0048(14)
C16 0.0191(18) 0.0190(18) 0.0249(17) -0.0039(13) -0.0003(15) 0.0019(14)
C17 0.0204(18) 0.0193(18) 0.0227(17) -0.0012(13) -0.0004(15) 0.0002(14)
C18 0.0177(18) 0.0230(16) 0.0234(18) -0.0014(14) -0.0025(14) 0.0007(14)
C19 0.0187(18) 0.0182(15) 0.0199(18) -0.0009(14) -0.0017(13) 0.0003(14)
C20 0.0207(19) 0.0241(18) 0.025(2) 0.0022(15) 0.0044(14) -0.0002(15)
C21 0.0219(19) 0.0191(17) 0.027(2) 0.0047(15) 0.0018(14) -0.0026(14)
C22 0.0199(18) 0.0184(15) 0.0202(18) 0.0019(14) -0.0040(14) 0.0041(14)
C23 0.0165(17) 0.0213(17) 0.0206(18) 0.0026(14) 0.0024(13) 0.0009(14)
C24 0.0185(18) 0.0192(17) 0.0234(19) 0.0030(14) -0.0003(14) -0.0015(14)
C25 0.0222(19) 0.0200(16) 0.0242(19) 0.0045(15) 0.0004(15) 0.0010(15)
C26 0.0232(19) 0.0171(17) 0.0363(19) 0.0035(16) 0.0067(15) -0.0003(15)
C27 0.0223(16) 0.0079(17) 0.0361(18) -0.0004(15) 0.0036(13) 0.0021(14)
C28 0.0197(16) 0.0096(18) 0.0385(17) 0.0000(15) 0.0008(14) 0.0008(14)
C29 0.0215(16) 0.0092(18) 0.0369(18) 0.0022(15) -0.0009(13) -0.0007(14)
C30 0.0218(16) 0.0096(18) 0.0328(18) -0.0021(15) 0.0018(13) -0.0015(14)
C31 0.0198(15) 0.0076(17) 0.0343(16) -0.0016(15) 0.0015(13) 0.0012(13)
C32 0.0195(16) 0.0102(18) 0.0321(18) 0.0023(15) 0.0004(13) 0.0015(14)
C33 0.0276(19) 0.023(2) 0.0329(19) 0.0035(17) 0.0011(16) 0.0015(17)
C34 0.0195(17) 0.023(2) 0.049(3) -0.0019(19) 0.0045(15) -0.0005(16)
C35 0.0239(18) 0.0151(19) 0.0386(19) -0.0028(15) -0.0018(16) -0.0026(15)
C36 0.027(2) 0.017(2) 0.0354(19) -0.0024(16) 0.0033(16) -0.0025(16)
C37 0.0203(16) 0.0156(19) 0.033(2) -0.0002(16) 0.0023(14) 0.0002(14)
C38 0.0196(19) 0.0179(18) 0.036(2) -0.0061(14) -0.0031(16) -0.0028(15)
C39 0.0214(19) 0.0166(17) 0.032(2) -0.0017(14) 0.0005(16) -0.0029(15)
C40 0.026(2) 0.0223(18) 0.0208(17) -0.0029(13) -0.0019(15) 0.0020(15)
C41 0.0244(19) 0.0184(17) 0.0229(17) -0.0038(13) -0.0030(15) 0.0001(15)
C42 0.0172(18) 0.0189(16) 0.0248(18) -0.0036(13) -0.0010(14) -0.0045(14)
C44 0.0213(19) 0.0245(18) 0.0225(17) -0.0059(14) 0.0032(15) -0.0057(15)
C45 0.0238(19) 0.0198(18) 0.0285(18) -0.0081(14) 0.0062(16) -0.0028(15)
C46 0.0178(18) 0.0243(16) 0.0220(18) -0.0022(14) 0.0030(14) -0.0028(14)
C47 0.0176(17) 0.0196(16) 0.0215(18) -0.0004(14) 0.0025(13) -0.0036(14)
C48 0.0196(18) 0.0174(17) 0.029(2) -0.0012(14) -0.0015(14) 0.0023(14)
C49 0.0183(18) 0.0213(17) 0.0242(19) 0.0005(14) -0.0034(14) -0.0008(14)
C50 0.0166(17) 0.0192(15) 0.0203(18) -0.0009(14) 0.0034(14) -0.0023(14)
C51 0.0232(19) 0.0169(17) 0.0253(19) 0.0009(14) -0.0034(14) 0.0003(14)
C52 0.0214(18) 0.0240(18) 0.0191(18) 0.0004(14) -0.0016(14) 0.0015(14)
C53 0.0180(18) 0.0192(16) 0.0237(19) -0.0010(15) -0.0012(14) 0.0002(14)
C54 0.028(2) 0.0169(17) 0.0292(18) 0.0008(16) -0.0057(15) -0.0004(16)
C55 0.0182(18) 0.0193(17) 0.0226(19) 0.0003(14) -0.0017(14) -0.0032(13)
C56 0.0202(18) 0.0196(17) 0.0205(19) -0.0004(14) -0.0022(14) -0.0006(13)
C57 0.0189(18) 0.0212(18) 0.0210(19) 0.0022(14) 0.0025(14) 0.0023(14)
C58 0.0207(18) 0.0207(18) 0.0183(18) 0.0025(14) -0.0015(13) -0.0038(14)
C59 0.0202(18) 0.0170(15) 0.0220(19) -0.0035(14) -0.0021(14) -0.0008(13)
C60 0.0243(19) 0.0203(18) 0.035(2) -0.0020(16) 0.0113(16) -0.0013(14)
C61 0.0225(19) 0.0198(18) 0.032(2) 0.0016(16) 0.0064(15) -0.0028(14)
C62 0.0252(19) 0.0203(17) 0.0209(19) -0.0019(14) -0.0017(15) -0.0002(13)
C63 0.0217(17) 0.0165(16) 0.0231(19) -0.0045(14) 0.0025(15) 0.0009(13)
C64 0.0198(17) 0.0183(18) 0.030(2) -0.0018(15) -0.0045(15) -0.0004(14)
C65 0.0254(18) 0.0175(18) 0.029(2) 0.0014(15) -0.0040(15) 0.0013(14)
C66 0.0190(17) 0.0137(17) 0.0240(19) -0.0033(14) 0.0023(14) 0.0019(12)
C67 0.0199(17) 0.0182(18) 0.026(2) -0.0009(14) -0.0022(14) 0.0000(13)
C68 0.0216(17) 0.0182(18) 0.026(2) 0.0017(15) -0.0014(14) 0.0033(14)
C69 0.0197(17) 0.0164(17) 0.025(2) -0.0004(14) 0.0008(15) 0.0030(13)
C146 0.0218(17) 0.0190(19) 0.027(2) -0.0005(15) -0.0017(14) 0.0012(14)
O4 0.0288(15) 0.0217(15) 0.0245(14) 0.0020(10) -0.0090(11) -0.0018(11)
O5 0.0459(18) 0.0207(15) 0.0253(14) -0.0003(11) 0.0113(13) 0.0026(13)
O6 0.0198(13) 0.0263(16) 0.0441(17) -0.0101(13) -0.0069(12) 0.0002(11)
N7 0.0248(16) 0.0154(15) 0.0193(15) -0.0008(12) 0.0018(12) -0.0003(12)
N8 0.0204(15) 0.0188(17) 0.0257(17) -0.0055(13) 0.0042(13) -0.0033(12)
N9 0.0212(16) 0.0161(16) 0.0249(17) 0.0009(12) -0.0001(12) -0.0006(12)
N10 0.0232(16) 0.0164(16) 0.0243(17) -0.0011(12) 0.0040(13) 0.0005(12)
N11 0.0238(16) 0.0171(15) 0.0201(15) -0.0018(12) -0.0040(12) -0.0002(13)
N12 0.0205(15) 0.0181(16) 0.0244(17) -0.0032(13) -0.0035(13) 0.0015(11)
C70 0.0213(15) 0.0066(17) 0.0240(16) -0.0018(13) -0.0009(12) -0.0021(13)
C71 0.0224(16) 0.0099(17) 0.0232(15) -0.0019(14) 0.0012(13) -0.0017(14)
C72 0.0232(15) 0.0090(17) 0.0215(15) -0.0033(13) 0.0015(12) -0.0004(14)
C73 0.0218(15) 0.0089(17) 0.0235(16) -0.0036(14) -0.0003(12) 0.0006(14)
C74 0.0211(15) 0.0089(17) 0.0252(15) -0.0028(14) 0.0004(13) -0.0007(13)
C75 0.0236(15) 0.0121(18) 0.0216(16) -0.0034(14) 0.0020(12) -0.0013(14)
C76 0.0233(17) 0.0159(18) 0.0220(16) -0.0029(14) 0.0004(14) 0.0014(15)
C77 0.0213(17) 0.018(2) 0.028(2) -0.0013(16) 0.0015(14) 0.0007(15)
C78 0.0255(18) 0.0122(16) 0.0198(16) -0.0015(14) 0.0003(14) -0.0021(14)
C79 0.0237(18) 0.027(2) 0.0249(18) -0.0022(16) -0.0002(15) 0.0009(16)
C80 0.0210(16) 0.0181(19) 0.029(2) -0.0053(15) 0.0017(14) -0.0009(14)
C81 0.026(2) 0.027(2) 0.0249(18) -0.0033(16) 0.0039(15) -0.0029(17)
C82 0.0242(19) 0.0154(17) 0.0239(19) -0.0033(13) 0.0007(15) -0.0009(14)
C83 0.0207(18) 0.0161(17) 0.0220(18) -0.0011(13) -0.0003(14) -0.0017(14)
C84 0.0222(19) 0.0187(17) 0.0218(17) -0.0048(13) 0.0016(14) 0.0013(14)
C85 0.0210(18) 0.0180(17) 0.0184(16) 0.0004(13) -0.0005(14) -0.0019(14)
C86 0.0170(17) 0.0160(15) 0.0193(17) -0.0011(12) -0.0033(14) -0.0031(13)
C87 0.0200(18) 0.0184(17) 0.0203(17) -0.0022(13) 0.0024(14) -0.0024(14)
C88 0.0230(19) 0.0169(17) 0.0188(17) 0.0019(13) 0.0023(14) -0.0005(14)
C89 0.0175(18) 0.0175(16) 0.0225(18) 0.0009(13) 0.0007(14) -0.0016(14)
C90 0.0153(17) 0.0146(15) 0.0196(16) 0.0021(13) 0.0007(13) -0.0025(13)
C91 0.0197(18) 0.0201(18) 0.0234(19) 0.0007(14) -0.0053(14) -0.0012(14)
C92 0.0216(18) 0.0156(17) 0.0233(18) 0.0005(14) -0.0010(14) 0.0026(14)
C93 0.0209(18) 0.0170(15) 0.0174(17) -0.0004(13) 0.0002(14) -0.0022(14)
C94 0.0229(19) 0.0185(17) 0.0197(18) 0.0013(14) -0.0050(14) -0.0001(14)
C95 0.0217(18) 0.0146(16) 0.0202(18) 0.0032(13) -0.0010(14) -0.0018(14)
C96 0.0243(19) 0.0187(16) 0.0191(18) -0.0014(14) 0.0001(14) -0.0008(15)
C97 0.0250(18) 0.0132(16) 0.0237(17) 0.0003(14) -0.0014(14) 0.0021(15)
C98 0.0233(15) 0.0091(17) 0.0202(15) -0.0033(13) -0.0039(12) 0.0002(14)
C99 0.0247(16) 0.0071(17) 0.0219(16) -0.0025(14) -0.0009(12) -0.0010(14)
C100 0.0220(16) 0.0135(18) 0.0230(15) -0.0007(14) -0.0021(13) 0.0014(13)
C101 0.0226(15) 0.0100(17) 0.0226(16) 0.0004(14) -0.0028(12) 0.0013(14)
C102 0.0240(16) 0.0092(17) 0.0219(16) 0.0016(13) -0.0018(12) 0.0013(14)
C103 0.0220(16) 0.0075(17) 0.0242(15) -0.0018(14) -0.0018(13) 0.0012(14)
C104 0.0229(17) 0.0164(19) 0.028(2) -0.0019(15) 0.0000(14) 0.0027(15)
C105 0.0248(18) 0.0148(18) 0.0235(17) -0.0008(14) -0.0005(14) 0.0008(15)
C106 0.0274(19) 0.023(2) 0.0231(17) -0.0006(16) -0.0041(15) 0.0026(16)
C107 0.0246(17) 0.0177(19) 0.027(2) -0.0019(15) -0.0027(14) 0.0003(14)
C108 0.0275(19) 0.023(2) 0.0227(17) -0.0009(16) 0.0000(15) -0.0001(16)
C109 0.0244(19) 0.0168(17) 0.0194(18) -0.0039(12) 0.0023(15) 0.0028(14)
C110 0.0173(17) 0.0125(16) 0.0252(18) 0.0005(12) 0.0025(14) 0.0031(13)
C111 0.0214(18) 0.0183(17) 0.0210(17) 0.0004(13) -0.0016(14) 0.0022(14)
C112 0.0233(19) 0.0156(17) 0.0200(16) -0.0072(13) 0.0021(14) -0.0009(14)
C113 0.0171(17) 0.0173(15) 0.0213(18) -0.0016(12) 0.0009(14) 0.0014(14)
C114 0.0228(19) 0.0198(17) 0.0165(16) -0.0004(13) 0.0011(14) 0.0054(15)
C115 0.0222(19) 0.0172(17) 0.0211(17) -0.0040(13) -0.0017(14) 0.0009(14)
C116 0.0203(19) 0.0202(16) 0.0260(19) -0.0012(14) 0.0019(15) 0.0000(14)
C117 0.0212(18) 0.0141(15) 0.0224(17) -0.0005(13) 0.0006(14) 0.0008(14)
C118 0.0192(18) 0.0157(16) 0.0241(18) 0.0010(14) -0.0003(14) -0.0014(14)
C119 0.0191(18) 0.0171(17) 0.0226(18) -0.0001(13) 0.0032(14) 0.0018(14)
C120 0.0186(18) 0.0165(15) 0.0211(18) -0.0021(14) 0.0010(14) 0.0013(14)
C121 0.031(2) 0.0115(16) 0.029(2) 0.0013(14) 0.0074(16) -0.0014(15)
C122 0.029(2) 0.0184(17) 0.0232(19) 0.0007(14) 0.0073(15) 0.0022(15)
C123 0.0201(18) 0.0171(16) 0.0213(18) -0.0011(14) 0.0020(14) 0.0033(14)
C124 0.0233(18) 0.0185(17) 0.0236(19) -0.0024(15) -0.0016(15) -0.0035(13)
C125 0.0204(18) 0.0179(17) 0.0232(19) -0.0048(14) -0.0002(15) -0.0015(13)
C126 0.0254(19) 0.0178(18) 0.037(2) -0.0040(16) 0.0080(16) -0.0045(14)
C127 0.0203(18) 0.0215(19) 0.038(2) -0.0071(16) 0.0052(16) -0.0019(14)
C128 0.0218(17) 0.0174(16) 0.0243(19) -0.0074(14) -0.0016(15) -0.0003(13)
C129 0.0208(17) 0.0226(18) 0.0199(19) -0.0027(14) -0.0004(14) -0.0015(14)
C130 0.0181(17) 0.0211(18) 0.0208(19) -0.0037(14) 0.0013(14) 0.0000(13)
C131 0.0194(18) 0.0270(18) 0.024(2) -0.0055(15) -0.0027(15) 0.0011(14)
C132 0.0187(17) 0.0191(16) 0.029(2) -0.0066(15) -0.0001(15) 0.0006(13)
C133 0.027(2) 0.0242(19) 0.045(3) -0.0042(17) -0.0143(17) 0.0041(16)
C134 0.028(2) 0.0184(18) 0.044(2) -0.0031(17) -0.0122(17) 0.0020(15)
C135 0.0196(18) 0.0189(17) 0.026(2) -0.0069(14) 0.0023(15) 0.0013(13)
C136 0.0204(18) 0.0229(18) 0.025(2) -0.0044(15) -0.0021(14) -0.0012(14)
C137 0.0210(18) 0.0190(18) 0.0241(19) -0.0022(14) 0.0005(14) 0.0004(14)
C138 0.0178(18) 0.0212(18) 0.029(2) -0.0039(15) -0.0001(15) 0.0019(13)
C43 0.028(4) 0.017(4) 0.038(4) -0.001(3) 0.000(3) 0.000(3)
C43A 0.016(10) 0.020(10) 0.024(9) -0.010(7) -0.009(7) 0.005(7)
C141 0.029(4) 0.024(3) 0.047(3) -0.011(3) 0.009(3) -0.005(2)
C142 0.051(4) 0.044(4) 0.028(3) 0.001(3) -0.003(3) -0.018(3)
C144 0.031(5) 0.033(4) 0.036(6) 0.001(3) -0.003(4) 0.003(3)
C147 0.043(12) 0.050(12) 0.044(12) 0.000(9) -0.007(9) -0.003(9)
C148 0.04(2) 0.05(2) 0.040(19) 0.002(9) -0.016(9) 0.001(9)
C149 0.036(17) 0.030(15) 0.007(12) -0.003(9) 0.005(10) -0.006(10)

loop_
_atom_type_symbol
_atom_type_description
_atom_type_scat_dispersion_real
_atom_type_scat_dispersion_imag
_atom_type_scat_source
C C 0.0033 0.0016 'International Tables Vol C Tables 4.2.6.8 and 6.1.1.4'
H H 0.0000 0.0000 'International Tables Vol C Tables 4.2.6.8 and 6.1.1.4'
Cl Cl 0.1484 0.1585 'International Tables Vol C Tables 4.2.6.8 and 6.1.1.4'
N N 0.0061 0.0033 'International Tables Vol C Tables 4.2.6.8 and 6.1.1.4'
O O 0.0106 0.0060 'International Tables Vol C Tables 4.2.6.8 and 6.1.1.4'

loop_
_geom_angle_atom_site_label_1
_geom_angle_atom_site_label_2
_geom_angle_atom_site_label_3
_geom_angle
_geom_angle_site_symmetry_1
_geom_angle_site_symmetry_3
_geom_angle_publ_flag
Cl1 C139 Cl3 111.1(2) . . ?
Cl1 C139 H139 108.0 . . ?
Cl2 C139 Cl1 110.5(2) . . ?
Cl2 C139 Cl3 111.1(2) . . ?
Cl2 C139 H139 108.0 . . ?
Cl3 C139 H139 108.0 . . ?
Cl1F C143 Cl1G 110.8(4) . . ?
Cl1F C143 H14C 108(5) . . ?
Cl1G C143 H14C 98(5) . . ?
Cl27 C143 Cl1F 114.8(6) . . ?
Cl27 C143 Cl1G 111.0(4) . . ?
Cl27 C143 H14C 113(5) . . ?
Cl19 C143 H143 110.6 . . ?
Cl19 C143 Cl20 106.2(5) . . ?
Cl20 C143 H143 110.6 . . ?
Cl21 C143 H143 110.9 . . ?
Cl21 C143 Cl19 108.4(5) . . ?
Cl21 C143 Cl20 110.0(4) . . ?
Cl4 C140 Cl5 110.1(2) . . ?
Cl4 C140 H140 108.9 . . ?
Cl5 C140 H140 108.9 . . ?
Cl6 C140 Cl4 110.3(2) . . ?
Cl6 C140 Cl5 109.7(2) . . ?
Cl6 C140 H140 108.9 . . ?
Cl16 C145 H145 108.6 . . ?
Cl17 C145 Cl16 111.2(2) . . ?
Cl17 C145 Cl18 109.9(2) . . ?
Cl17 C145 H145 108.6 . . ?
Cl18 C145 Cl16 110.1(2) . . ?
Cl18 C145 H145 108.6 . . ?
C11 N1 C10 117.0(3) . . ?
C55 N2 C146 117.9(3) . . ?
C53 N3 C54 121.2(3) . . ?
C25 N4 C26 119.6(3) . . ?
C38 N5 C35 116.9(3) . . ?
C69 N6 C37 117.9(3) . . ?
C2 C1 C6 120.8(3) . . ?
C2 C1 C10 117.4(3) . . ?
C6 C1 C10 121.8(3) . . ?
C1 C2 C3 119.3(3) . . ?
C1 C2 C7 120.2(3) . . ?
C3 C2 C7 120.6(3) . . ?
C2 C3 C4 120.6(3) . . ?
C2 C3 C54 118.9(3) . . ?
C4 C3 C54 120.4(3) . . ?
C3 C4 C8 119.7(3) . . ?
C5 C4 C3 119.3(3) . . ?
C5 C4 C8 121.1(3) . . ?
C4 C5 C6 120.7(3) . . ?
C4 C5 C146 119.3(3) . . ?
C6 C5 C146 119.9(3) . . ?
C1 C6 C5 119.3(3) . . ?
C1 C6 C9 120.9(3) . . ?
C5 C6 C9 119.8(3) . . ?
C2 C7 H7A 109.5 . . ?
C2 C7 H7B 109.5 . . ?
C2 C7 H7C 109.5 . . ?
H7A C7 H7B 109.5 . . ?
H7A C7 H7C 109.5 . . ?
H7B C7 H7C 109.5 . . ?
C4 C8 H8A 109.5 . . ?
C4 C8 H8B 109.5 . . ?
C4 C8 H8C 109.5 . . ?
H8A C8 H8B 109.5 . . ?
H8A C8 H8C 109.5 . . ?
H8B C8 H8C 109.5 . . ?
C6 C9 H9A 109.5 . . ?
C6 C9 H9B 109.5 . . ?
C6 C9 H9C 109.5 . . ?
H9A C9 H9B 109.5 . . ?
H9A C9 H9C 109.5 . . ?
H9B C9 H9C 109.5 . . ?
N1 C10 C1 111.0(3) . . ?
N1 C10 H10N 109.4 . . ?
N1 C10 H10O 109.4 . . ?
C1 C10 H10N 109.4 . . ?
C1 C10 H10O 109.4 . . ?
H10N C10 H10O 108.0 . . ?
N1 C11 H11 118.7 . . ?
N1 C11 C12 122.6(3) . . ?
C12 C11 H11 118.7 . . ?
C13 C12 C11 118.7(3) . . ?
C13 C12 C17 118.9(3) . . ?
C17 C12 C11 122.3(3) . . ?
C12 C13 H13 119.5 . . ?
C14 C13 C12 121.0(4) . . ?
C14 C13 H13 119.5 . . ?
C13 C14 H14 119.7 . . ?
C13 C14 C15 120.5(4) . . ?
C15 C14 H14 119.7 . . ?
C14 C15 C16 118.4(3) . . ?
C14 C15 C18 117.5(3) . . ?
C16 C15 C18 124.0(3) . . ?
C15 C16 H16 119.6 . . ?
C17 C16 C15 120.8(3) . . ?
C17 C16 H16 119.6 . . ?
C12 C17 H17 120.0 . . ?
C16 C17 C12 120.0(4) . . ?
C16 C17 H17 120.0 . . ?
O1 C18 C15 120.4(3) . . ?
O1 C18 C19 119.7(3) . . ?
C15 C18 C19 119.9(3) . . ?
C20 C19 C18 117.6(3) . . ?
C24 C19 C18 123.7(3) . . ?
C24 C19 C20 118.7(3) . . ?
C19 C20 H20 119.5 . . ?
C21 C20 C19 120.9(3) . . ?
C21 C20 H20 119.5 . . ?
C20 C21 H21 119.9 . . ?
C20 C21 C22 120.2(3) . . ?
C22 C21 H21 119.9 . . ?
C21 C22 C25 120.2(3) . . ?
C23 C22 C21 118.8(3) . . ?
C23 C22 C25 121.0(3) . . ?
C22 C23 H23 119.5 . . ?
C24 C23 C22 121.0(3) . . ?
C24 C23 H23 119.5 . . ?
C19 C24 H24 119.8 . . ?
C23 C24 C19 120.4(3) . . ?
C23 C24 H24 119.8 . . ?
N4 C25 C22 120.7(3) . . ?
N4 C25 H25 119.6 . . ?
C22 C25 H25 119.6 . . ?
N4 C26 H26A 107.8 . . ?
N4 C26 H26B 107.8 . . ?
N4 C26 C27 118.2(3) . . ?
H26A C26 H26B 107.1 . . ?
C27 C26 H26A 107.8 . . ?
C27 C26 H26B 107.8 . . ?
C28 C27 C26 119.2(3) . . ?
C32 C27 C26 120.7(3) . . ?
C32 C27 C28 120.0(3) . . ?
C27 C28 C34 120.2(4) . . ?
C29 C28 C27 120.2(3) . . ?
C29 C28 C34 119.6(4) . . ?
C28 C29 C30 120.1(3) . . ?
C28 C29 C35 119.4(3) . . ?
C30 C29 C35 120.5(3) . . ?
C29 C30 C36 120.9(3) . . ?
C31 C30 C29 119.1(3) . . ?
C31 C30 C36 120.0(3) . . ?
C30 C31 C37 118.8(3) . . ?
C32 C31 C30 121.0(3) . . ?
C32 C31 C37 120.2(3) . . ?
C27 C32 C33 119.7(3) . . ?
C31 C32 C27 119.5(3) . . ?
C31 C32 C33 120.7(3) . . ?
C32 C33 H33A 109.5 . . ?
C32 C33 H33B 109.5 . . ?
C32 C33 H33C 109.5 . . ?
H33A C33 H33B 109.5 . . ?
H33A C33 H33C 109.5 . . ?
H33B C33 H33C 109.5 . . ?
C28 C34 H34A 109.5 . . ?
C28 C34 H34B 109.5 . . ?
C28 C34 H34C 109.5 . . ?
H34A C34 H34B 109.5 . . ?
H34A C34 H34C 109.5 . . ?
H34B C34 H34C 109.5 . . ?
N5 C35 C29 111.2(3) . . ?
N5 C35 H35A 109.4 . . ?
N5 C35 H35B 109.4 . . ?
C29 C35 H35A 109.4 . . ?
C29 C35 H35B 109.4 . . ?
H35A C35 H35B 108.0 . . ?
C30 C36 H36A 109.5 . . ?
C30 C36 H36B 109.5 . . ?
C30 C36 H36C 109.5 . . ?
H36A C36 H36B 109.5 . . ?
H36A C36 H36C 109.5 . . ?
H36B C36 H36C 109.5 . . ?
N6 C37 C31 110.8(3) . . ?
N6 C37 H37A 109.5 . . ?
N6 C37 H37B 109.5 . . ?
C31 C37 H37A 109.5 . . ?
C31 C37 H37B 109.5 . . ?
H37A C37 H37B 108.1 . . ?
N5 C38 H38 118.3 . . ?
N5 C38 C39 123.4(4) . . ?
C39 C38 H38 118.3 . . ?
C40 C39 C38 121.6(4) . . ?
C45 C39 C38 119.6(3) . . ?
C45 C39 C40 118.8(4) . . ?
C39 C40 H40 119.8 . . ?
C41 C40 C39 120.4(4) . . ?
C41 C40 H40 119.8 . . ?
C40 C41 H41 120.0 . . ?
C40 C41 C42 120.0(3) . . ?
C42 C41 H41 120.0 . . ?
C41 C42 C46 123.4(3) . . ?
C44 C42 C41 119.2(4) . . ?
C44 C42 C46 117.4(3) . . ?
C42 C44 H44 119.7 . . ?
C45 C44 C42 120.6(4) . . ?
C45 C44 H44 119.7 . . ?
C39 C45 H45 119.6 . . ?
C44 C45 C39 120.7(3) . . ?
C44 C45 H45 119.6 . . ?
O2 C46 C42 120.5(3) . . ?
O2 C46 C47 119.8(3) . . ?
C47 C46 C42 119.6(3) . . ?
C48 C47 C46 123.4(3) . . ?
C48 C47 C52 118.7(3) . . ?
C52 C47 C46 117.9(3) . . ?
C47 C48 H48 119.7 . . ?
C49 C48 C47 120.6(4) . . ?
C49 C48 H48 119.7 . . ?
C48 C49 H49 119.8 . . ?
C48 C49 C50 120.4(3) . . ?
C50 C49 H49 119.8 . . ?
C49 C50 C53 120.4(3) . . ?
C51 C50 C49 118.6(3) . . ?
C51 C50 C53 121.0(3) . . ?
C50 C51 H51 119.6 . . ?
C52 C51 C50 120.7(4) . . ?
C52 C51 H51 119.6 . . ?
C47 C52 H52 119.6 . . ?
C51 C52 C47 120.9(3) . . ?
C51 C52 H52 119.6 . . ?
N3 C53 C50 120.2(3) . . ?
N3 C53 H53 119.9 . . ?
C50 C53 H53 119.9 . . ?
N3 C54 C3 118.3(3) . . ?
N3 C54 H54A 107.7 . . ?
N3 C54 H54B 107.7 . . ?
C3 C54 H54A 107.7 . . ?
C3 C54 H54B 107.7 . . ?
H54A C54 H54B 107.1 . . ?
N2 C55 H55 119.2 . . ?
N2 C55 C56 121.6(3) . . ?
C56 C55 H55 119.2 . . ?
C57 C56 C55 121.8(3) . . ?
C61 C56 C55 119.7(3) . . ?
C61 C56 C57 118.5(3) . . ?
C56 C57 H57 119.5 . . ?
C58 C57 C56 120.9(3) . . ?
C58 C57 H57 119.5 . . ?
C57 C58 H58 119.8 . . ?
C57 C58 C59 120.4(3) . . ?
C59 C58 H58 119.8 . . ?
C58 C59 C60 118.7(3) . . ?
C58 C59 C62 123.2(3) . . ?
C60 C59 C62 118.1(3) . . ?
C59 C60 H60 119.6 . . ?
C61 C60 C59 120.9(3) . . ?
C61 C60 H60 119.6 . . ?
C56 C61 H61 119.7 . . ?
C60 C61 C56 120.6(3) . . ?
C60 C61 H61 119.7 . . ?
O3 C62 C59 120.7(3) . . ?
O3 C62 C63 118.3(3) . . ?
C59 C62 C63 121.0(3) . . ?
C64 C63 C62 118.2(3) . . ?
C64 C63 C68 119.3(3) . . ?
C68 C63 C62 122.3(3) . . ?
C63 C64 H64 119.8 . . ?
C65 C64 C63 120.3(3) . . ?
C65 C64 H64 119.8 . . ?
C64 C65 H65 119.7 . . ?
C64 C65 C66 120.6(4) . . ?
C66 C65 H65 119.7 . . ?
C65 C66 C67 119.1(3) . . ?
C65 C66 C69 119.5(3) . . ?
C67 C66 C69 121.4(3) . . ?
C66 C67 H67 119.8 . . ?
C68 C67 C66 120.5(3) . . ?
C68 C67 H67 119.8 . . ?
C63 C68 H68 119.9 . . ?
C67 C68 C63 120.1(3) . . ?
C67 C68 H68 119.9 . . ?
N6 C69 C66 122.0(3) . . ?
N6 C69 H69 119.0 . . ?
C66 C69 H69 119.0 . . ?
N2 C146 C5 110.4(3) . . ?
N2 C146 H14A 109.6 . . ?
N2 C146 H14B 109.6 . . ?
C5 C146 H14A 109.6 . . ?
C5 C146 H14B 109.6 . . ?
H14A C146 H14B 108.1 . . ?
C123 N7 C78 120.8(3) . . ?
C138 N8 C80 117.5(3) . . ?
C82 N9 C76 117.4(3) . . ?
C109 N10 C105 116.6(3) . . ?
C96 N11 C97 120.8(3) . . ?
C124 N12 C107 117.8(3) . . ?
C71 C70 C76 118.9(3) . . ?
C75 C70 C71 119.9(3) . . ?
C75 C70 C76 121.1(3) . . ?
C70 C71 C77 118.5(3) . . ?
C72 C71 C70 119.7(3) . . ?
C72 C71 C77 121.8(3) . . ?
C71 C72 C73 120.4(3) . . ?
C71 C72 C78 119.8(3) . . ?
C73 C72 C78 119.7(3) . . ?
C72 C73 C79 120.1(3) . . ?
C74 C73 C72 119.7(3) . . ?
C74 C73 C79 120.2(3) . . ?
C73 C74 C75 120.4(3) . . ?
C73 C74 C80 119.7(3) . . ?
C75 C74 C80 119.8(3) . . ?
C70 C75 C74 119.7(3) . . ?
C70 C75 C81 121.0(3) . . ?
C74 C75 C81 119.3(3) . . ?
N9 C76 C70 111.5(3) . . ?
N9 C76 H76A 109.3 . . ?
N9 C76 H76B 109.3 . . ?
C70 C76 H76A 109.3 . . ?
C70 C76 H76B 109.3 . . ?
H76A C76 H76B 108.0 . . ?
C71 C77 H77A 109.5 . . ?
C71 C77 H77B 109.5 . . ?
C71 C77 H77C 109.5 . . ?
H77A C77 H77B 109.5 . . ?
H77A C77 H77C 109.5 . . ?
H77B C77 H77C 109.5 . . ?
N7 C78 C72 119.7(3) . . ?
N7 C78 H78A 107.4 . . ?
N7 C78 H78B 107.4 . . ?
C72 C78 H78A 107.4 . . ?
C72 C78 H78B 107.4 . . ?
H78A C78 H78B 106.9 . . ?
C73 C79 H79A 109.5 . . ?
C73 C79 H79B 109.5 . . ?
C73 C79 H79C 109.5 . . ?
H79A C79 H79B 109.5 . . ?
H79A C79 H79C 109.5 . . ?
H79B C79 H79C 109.5 . . ?
N8 C80 C74 110.4(3) . . ?
N8 C80 H80A 109.6 . . ?
N8 C80 H80B 109.6 . . ?
C74 C80 H80A 109.6 . . ?
C74 C80 H80B 109.6 . . ?
H80A C80 H80B 108.1 . . ?
C75 C81 H81A 109.5 . . ?
C75 C81 H81B 109.5 . . ?
C75 C81 H81C 109.5 . . ?
H81A C81 H81B 109.5 . . ?
H81A C81 H81C 109.5 . . ?
H81B C81 H81C 109.5 . . ?
N9 C82 H82 119.2 . . ?
N9 C82 C83 121.5(3) . . ?
C83 C82 H82 119.2 . . ?
C84 C83 C82 119.9(3) . . ?
C84 C83 C88 119.4(3) . . ?
C88 C83 C82 120.7(3) . . ?
C83 C84 H84 119.8 . . ?
C85 C84 C83 120.5(3) . . ?
C85 C84 H84 119.8 . . ?
C84 C85 H85 120.0 . . ?
C84 C85 C86 120.1(3) . . ?
C86 C85 H85 120.0 . . ?
C85 C86 C87 119.3(3) . . ?
C85 C86 C89 118.5(3) . . ?
C87 C86 C89 122.2(3) . . ?
C86 C87 H87 119.7 . . ?
C88 C87 C86 120.6(3) . . ?
C88 C87 H87 119.7 . . ?
C83 C88 H88 120.0 . . ?
C87 C88 C83 120.0(3) . . ?
C87 C88 H88 120.0 . . ?
O4 C89 C86 120.2(3) . . ?
O4 C89 C90 120.0(3) . . ?
C86 C89 C90 119.7(3) . . ?
C91 C90 C89 118.0(3) . . ?
C95 C90 C89 122.7(3) . . ?
C95 C90 C91 119.2(3) . . ?
C90 C91 H91 119.8 . . ?
C92 C91 C90 120.4(3) . . ?
C92 C91 H91 119.8 . . ?
C91 C92 H92 119.7 . . ?
C91 C92 C93 120.6(3) . . ?
C93 C92 H92 119.7 . . ?
C92 C93 C96 120.3(3) . . ?
C94 C93 C92 119.1(3) . . ?
C94 C93 C96 120.6(3) . . ?
C93 C94 H94 119.7 . . ?
C95 C94 C93 120.5(3) . . ?
C95 C94 H94 119.7 . . ?
C90 C95 H95 119.9 . . ?
C94 C95 C90 120.1(3) . . ?
C94 C95 H95 119.9 . . ?
N11 C96 C93 120.5(3) . . ?
N11 C96 H96 119.7 . . ?
C93 C96 H96 119.7 . . ?
N11 C97 H97A 107.7 . . ?
N11 C97 H97B 107.7 . . ?
N11 C97 C98 118.4(3) . . ?
H97A C97 H97B 107.1 . . ?
C98 C97 H97A 107.7 . . ?
C98 C97 H97B 107.7 . . ?
C99 C98 C97 119.5(3) . . ?
C103 C98 C97 120.1(3) . . ?
C103 C98 C99 120.4(3) . . ?
C98 C99 C108 120.6(3) . . ?
C100 C99 C98 119.3(3) . . ?
C100 C99 C108 120.1(3) . . ?
C99 C100 C101 120.3(3) . . ?
C99 C100 C107 120.3(3) . . ?
C101 C100 C107 119.4(3) . . ?
C100 C101 C106 119.3(3) . . ?
C102 C101 C100 120.0(3) . . ?
C102 C101 C106 120.6(3) . . ?
C101 C102 C103 119.7(3) . . ?
C101 C102 C105 121.3(3) . . ?
C103 C102 C105 118.9(3) . . ?
C98 C103 C102 120.1(3) . . ?
C98 C103 C104 120.9(3) . . ?
C102 C103 C104 119.0(3) . . ?
C103 C104 H10C 109.5 . . ?
C103 C104 H10D 109.5 . . ?
C103 C104 H10E 109.5 . . ?
H10C C104 H10D 109.5 . . ?
H10C C104 H10E 109.5 . . ?
H10D C104 H10E 109.5 . . ?
N10 C105 C102 110.8(3) . . ?
N10 C105 H10A 109.5 . . ?
N10 C105 H10B 109.5 . . ?
C102 C105 H10A 109.5 . . ?
C102 C105 H10B 109.5 . . ?
H10A C105 H10B 108.1 . . ?
C101 C106 H10K 109.5 . . ?
C101 C106 H10L 109.5 . . ?
C101 C106 H10M 109.5 . . ?
H10K C106 H10L 109.5 . . ?
H10K C106 H10M 109.5 . . ?
H10L C106 H10M 109.5 . . ?
N12 C107 C100 112.1(3) . . ?
N12 C107 H10I 109.2 . . ?
N12 C107 H10J 109.2 . . ?
C100 C107 H10I 109.2 . . ?
C100 C107 H10J 109.2 . . ?
H10I C107 H10J 107.9 . . ?
C99 C108 H10F 109.5 . . ?
C99 C108 H10G 109.5 . . ?
C99 C108 H10H 109.5 . . ?
H10F C108 H10G 109.5 . . ?
H10F C108 H10H 109.5 . . ?
H10G C108 H10H 109.5 . . ?
N10 C109 H109 118.8 . . ?
N10 C109 C110 122.5(3) . . ?
C110 C109 H109 118.8 . . ?
C111 C110 C109 121.6(3) . . ?
C115 C110 C109 118.9(3) . . ?
C115 C110 C111 119.4(3) . . ?
C110 C111 H111 120.0 . . ?
C112 C111 C110 120.0(3) . . ?
C112 C111 H111 120.0 . . ?
C111 C112 H112 119.9 . . ?
C111 C112 C113 120.2(3) . . ?
C113 C112 H112 119.9 . . ?
C112 C113 C116 123.7(3) . . ?
C114 C113 C112 119.4(3) . . ?
C114 C113 C116 116.9(3) . . ?
C113 C114 H114 119.9 . . ?
C115 C114 C113 120.2(3) . . ?
C115 C114 H114 119.9 . . ?
C110 C115 H115 119.8 . . ?
C114 C115 C110 120.5(3) . . ?
C114 C115 H115 119.8 . . ?
O5 C116 C113 120.3(3) . . ?
O5 C116 C117 120.0(3) . . ?
C117 C116 C113 119.6(3) . . ?
C118 C117 C116 124.0(3) . . ?
C118 C117 C122 118.6(3) . . ?
C122 C117 C116 117.3(3) . . ?
C117 C118 H118 119.8 . . ?
C119 C118 C117 120.3(3) . . ?
C119 C118 H118 119.8 . . ?
C118 C119 H119 119.6 . . ?
C120 C119 C118 120.7(3) . . ?
C120 C119 H119 119.6 . . ?
C119 C120 C121 118.8(3) . . ?
C119 C120 C123 121.2(3) . . ?
C121 C120 C123 120.0(3) . . ?
C120 C121 H121 119.7 . . ?
C122 C121 C120 120.7(3) . . ?
C122 C121 H121 119.7 . . ?
C117 C122 H122 119.6 . . ?
C121 C122 C117 120.8(3) . . ?
C121 C122 H122 119.6 . . ?
N7 C123 C120 120.5(3) . . ?
N7 C123 H123 119.8 . . ?
C120 C123 H123 119.8 . . ?
N12 C124 H124 119.1 . . ?
N12 C124 C125 121.8(3) . . ?
C125 C124 H124 119.1 . . ?
C126 C125 C124 119.8(3) . . ?
C126 C125 C130 119.1(3) . . ?
C130 C125 C124 121.2(3) . . ?
C125 C126 H126 119.7 . . ?
C127 C126 C125 120.7(4) . . ?
C127 C126 H126 119.7 . . ?
C126 C127 H127 119.9 . . ?
C126 C127 C128 120.3(4) . . ?
C128 C127 H127 119.9 . . ?
C127 C128 C131 118.2(3) . . ?
C129 C128 C127 119.2(4) . . ?
C129 C128 C131 122.5(3) . . ?
C128 C129 H129 119.8 . . ?
C130 C129 C128 120.3(4) . . ?
C130 C129 H129 119.8 . . ?
C125 C130 H130 119.8 . . ?
C129 C130 C125 120.4(3) . . ?
C129 C130 H130 119.8 . . ?
O6 C131 C128 119.6(3) . . ?
O6 C131 C132 119.4(3) . . ?
C128 C131 C132 121.0(3) . . ?
C133 C132 C131 118.3(3) . . ?
C133 C132 C137 119.3(3) . . ?
C137 C132 C131 122.3(3) . . ?
C132 C133 H133 119.6 . . ?
C134 C133 C132 120.8(4) . . ?
C134 C133 H133 119.6 . . ?
C133 C134 H134 119.9 . . ?
C133 C134 C135 120.1(4) . . ?
C135 C134 H134 119.9 . . ?
C134 C135 C138 118.6(4) . . ?
C136 C135 C134 118.8(3) . . ?
C136 C135 C138 122.6(3) . . ?
C135 C136 H136 119.4 . . ?
C137 C136 C135 121.1(3) . . ?
C137 C136 H136 119.4 . . ?
C132 C137 H137 120.2 . . ?
C136 C137 C132 119.7(4) . . ?
C136 C137 H137 120.2 . . ?
N8 C138 C135 122.1(4) . . ?
N8 C138 H138 119.0 . . ?
C135 C138 H138 119.0 . . ?
Cl22 C43 Cl24 110.5(4) . . ?
Cl22 C43 H43 108.0 . . ?
Cl23 C43 Cl22 111.4(5) . . ?
Cl23 C43 Cl24 110.8(5) . . ?
Cl23 C43 H43 108.0 . . ?
Cl24 C43 H43 108.0 . . ?
Cl1C C43A Cl23 105.1(10) . . ?
Cl1C C43A Cl25 110.3(11) . . ?
Cl1C C43A H43A 110.1 . . ?
Cl23 C43A Cl25 110.9(11) . . ?
Cl23 C43A H43A 110.1 . . ?
Cl25 C43A H43A 110.1 . . ?
Cl7 C141 Cl8 110.2(4) . . ?
Cl7 C141 H141 108.6 . . ?
Cl8 C141 H141 108.6 . . ?
Cl9 C141 Cl7 110.7(3) . . ?
Cl9 C141 Cl8 110.1(4) . . ?
Cl9 C141 H141 108.6 . . ?
Cl10 C142 Cl11 111.5(4) . . ?
Cl10 C142 H142 107.5 . . ?
Cl11 C142 H142 107.5 . . ?
Cl12 C142 Cl10 110.7(3) . . ?
Cl12 C142 Cl11 111.8(3) . . ?
Cl12 C142 H142 107.5 . . ?
Cl13 C144 Cl14 111.1(5) . . ?
Cl13 C144 Cl15 113.0(5) . . ?
Cl13 C144 H144 106.8 . . ?
Cl14 C144 Cl15 111.9(6) . . ?
Cl14 C144 H144 106.8 . . ?
Cl15 C144 H144 106.8 . . ?
Cl1A C147 Cl1B 109.6(13) . . ?
Cl1A C147 Cl26 109.1(14) . . ?
Cl1A C147 H147 120.0 . . ?
Cl1B C147 Cl26 108.0(16) . . ?
Cl1B C147 H147 99.9 . . ?
Cl26 C147 H147 109.5 . . ?
Cl7A C148 Cl8A 120(2) . . ?
Cl7A C148 H148 98(10) . . ?
Cl8A C148 H148 98(10) . . ?
Cl9A C148 Cl7A 111.2(16) . . ?
Cl9A C148 Cl8A 104.1(15) . . ?
Cl9A C148 H148 127(10) . . ?
Cl C149 Cl1D 112.5(12) . . ?
Cl C149 Cl1E 101.7(15) . . ?
Cl C149 H149 112.1 . . ?
Cl1D C149 Cl1E 105.3(14) . . ?
Cl1D C149 H149 112.2 . . ?
Cl1E C149 H149 112.4 . . ?

loop_
_geom_bond_atom_site_label_1
_geom_bond_atom_site_label_2
_geom_bond_distance
_geom_bond_site_symmetry_2
_geom_bond_publ_flag
Cl C149 1.748(17) . ?
Cl1 C139 1.753(4) . ?
Cl2 C139 1.748(4) . ?
Cl3 C139 1.758(4) . ?
C139 H139 1.0000 . ?
Cl1A C147 1.739(19) . ?
Cl1B C147 1.745(19) . ?
Cl1C C43A 1.749(16) . ?
Cl1D C149 1.755(17) . ?
Cl1E C149 1.762(17) . ?
Cl1F C143 1.698(8) . ?
Cl1G C143 1.802(8) . ?
Cl27 C143 1.692(8) . ?
C143 H143 1.0000 . ?
C143 H14C 1.00(2) . ?
C143 Cl19 1.770(8) . ?
C143 Cl20 1.823(8) . ?
C143 Cl21 1.730(8) . ?
Cl4 C140 1.760(4) . ?
Cl5 C140 1.768(4) . ?
Cl6 C140 1.750(4) . ?
C140 H140 1.0000 . ?
Cl7 C141 1.762(8) . ?
Cl7A C148 1.75(2) . ?
Cl8 C141 1.765(5) . ?
Cl8A C148 1.760(19) . ?
Cl9 C141 1.749(8) . ?
Cl9A C148 1.74(2) . ?
Cl10 C142 1.751(6) . ?
Cl11 C142 1.755(7) . ?
Cl12 C142 1.747(7) . ?
Cl13 C144 1.748(9) . ?
Cl14 C144 1.753(8) . ?
Cl15 C144 1.757(8) . ?
Cl16 C145 1.762(4) . ?
Cl17 C145 1.754(4) . ?
Cl18 C145 1.759(4) . ?
C145 H145 1.0000 . ?
Cl22 C43 1.753(8) . ?
Cl23 C43 1.753(6) . ?
Cl23 C43A 1.754(16) . ?
Cl24 C43 1.761(9) . ?
Cl25 C43A 1.763(17) . ?
Cl26 C147 1.747(18) . ?
O1 C18 1.224(4) . ?
O2 C46 1.224(4) . ?
O3 C62 1.233(4) . ?
N1 C10 1.480(4) . ?
N1 C11 1.260(5) . ?
N2 C55 1.271(5) . ?
N2 C146 1.472(5) . ?
N3 C53 1.265(5) . ?
N3 C54 1.471(5) . ?
N4 C25 1.267(5) . ?
N4 C26 1.469(5) . ?
N5 C35 1.467(5) . ?
N5 C38 1.268(5) . ?
N6 C37 1.473(5) . ?
N6 C69 1.270(5) . ?
C1 C2 1.401(5) . ?
C1 C6 1.402(5) . ?
C1 C10 1.515(5) . ?
C2 C3 1.404(5) . ?
C2 C7 1.505(5) . ?
C3 C4 1.408(5) . ?
C3 C54 1.512(5) . ?
C4 C5 1.398(5) . ?
C4 C8 1.513(5) . ?
C5 C6 1.406(5) . ?
C5 C146 1.524(5) . ?
C6 C9 1.514(5) . ?
C7 H7A 0.9800 . ?
C7 H7B 0.9800 . ?
C7 H7C 0.9800 . ?
C8 H8A 0.9800 . ?
C8 H8B 0.9800 . ?
C8 H8C 0.9800 . ?
C9 H9A 0.9800 . ?
C9 H9B 0.9800 . ?
C9 H9C 0.9800 . ?
C10 H10N 0.9900 . ?
C10 H10O 0.9900 . ?
C11 H11 0.9500 . ?
C11 C12 1.474(5) . ?
C12 C13 1.391(5) . ?
C12 C17 1.396(5) . ?
C13 H13 0.9500 . ?
C13 C14 1.376(5) . ?
C14 H14 0.9500 . ?
C14 C15 1.396(5) . ?
C15 C16 1.401(5) . ?
C15 C18 1.491(5) . ?
C16 H16 0.9500 . ?
C16 C17 1.384(5) . ?
C17 H17 0.9500 . ?
C18 C19 1.503(5) . ?
C19 C20 1.401(5) . ?
C19 C24 1.398(5) . ?
C20 H20 0.9500 . ?
C20 C21 1.378(5) . ?
C21 H21 0.9500 . ?
C21 C22 1.403(5) . ?
C22 C23 1.393(5) . ?
C22 C25 1.476(5) . ?
C23 H23 0.9500 . ?
C23 C24 1.380(5) . ?
C24 H24 0.9500 . ?
C25 H25 0.9500 . ?
C26 H26A 0.9900 . ?
C26 H26B 0.9900 . ?
C26 C27 1.512(5) . ?
C27 C28 1.408(5) . ?
C27 C32 1.406(5) . ?
C28 C29 1.401(5) . ?
C28 C34 1.519(5) . ?
C29 C30 1.413(5) . ?
C29 C35 1.510(5) . ?
C30 C31 1.408(5) . ?
C30 C36 1.502(5) . ?
C31 C32 1.400(5) . ?
C31 C37 1.518(5) . ?
C32 C33 1.515(5) . ?
C33 H33A 0.9800 . ?
C33 H33B 0.9800 . ?
C33 H33C 0.9800 . ?
C34 H34A 0.9800 . ?
C34 H34B 0.9800 . ?
C34 H34C 0.9800 . ?
C35 H35A 0.9900 . ?
C35 H35B 0.9900 . ?
C36 H36A 0.9800 . ?
C36 H36B 0.9800 . ?
C36 H36C 0.9800 . ?
C37 H37A 0.9900 . ?
C37 H37B 0.9900 . ?
C38 H38 0.9500 . ?
C38 C39 1.470(5) . ?
C39 C40 1.404(5) . ?
C39 C45 1.390(5) . ?
C40 H40 0.9500 . ?
C40 C41 1.381(5) . ?
C41 H41 0.9500 . ?
C41 C42 1.399(5) . ?
C42 C44 1.391(5) . ?
C42 C46 1.502(5) . ?
C44 H44 0.9500 . ?
C44 C45 1.375(5) . ?
C45 H45 0.9500 . ?
C46 C47 1.496(5) . ?
C47 C48 1.392(5) . ?
C47 C52 1.399(5) . ?
C48 H48 0.9500 . ?
C48 C49 1.384(5) . ?
C49 H49 0.9500 . ?
C49 C50 1.402(5) . ?
C50 C51 1.398(5) . ?
C50 C53 1.474(5) . ?
C51 H51 0.9500 . ?
C51 C52 1.371(5) . ?
C52 H52 0.9500 . ?
C53 H53 0.9500 . ?
C54 H54A 0.9900 . ?
C54 H54B 0.9900 . ?
C55 H55 0.9500 . ?
C55 C56 1.478(5) . ?
C56 C57 1.401(5) . ?
C56 C61 1.399(5) . ?
C57 H57 0.9500 . ?
C57 C58 1.380(5) . ?
C58 H58 0.9500 . ?
C58 C59 1.393(5) . ?
C59 C60 1.400(5) . ?
C59 C62 1.481(5) . ?
C60 H60 0.9500 . ?
C60 C61 1.375(5) . ?
C61 H61 0.9500 . ?
C62 C63 1.496(5) . ?
C63 C64 1.393(5) . ?
C63 C68 1.398(5) . ?
C64 H64 0.9500 . ?
C64 C65 1.386(5) . ?
C65 H65 0.9500 . ?
C65 C66 1.392(5) . ?
C66 C67 1.398(5) . ?
C66 C69 1.474(5) . ?
C67 H67 0.9500 . ?
C67 C68 1.386(5) . ?
C68 H68 0.9500 . ?
C69 H69 0.9500 . ?
C146 H14A 0.9900 . ?
C146 H14B 0.9900 . ?
O4 C89 1.232(4) . ?
O5 C116 1.217(4) . ?
O6 C131 1.230(4) . ?
N7 C78 1.465(4) . ?
N7 C123 1.268(5) . ?
N8 C80 1.471(5) . ?
N8 C138 1.271(5) . ?
N9 C76 1.469(5) . ?
N9 C82 1.271(5) . ?
N10 C105 1.467(5) . ?
N10 C109 1.266(5) . ?
N11 C96 1.265(5) . ?
N11 C97 1.467(4) . ?
N12 C107 1.469(5) . ?
N12 C124 1.267(5) . ?
C70 C71 1.411(5) . ?
C70 C75 1.404(5) . ?
C70 C76 1.516(5) . ?
C71 C72 1.400(5) . ?
C71 C77 1.514(5) . ?
C72 C73 1.404(5) . ?
C72 C78 1.514(5) . ?
C73 C74 1.396(5) . ?
C73 C79 1.521(5) . ?
C74 C75 1.408(5) . ?
C74 C80 1.515(5) . ?
C75 C81 1.512(5) . ?
C76 H76A 0.9900 . ?
C76 H76B 0.9900 . ?
C77 H77A 0.9800 . ?
C77 H77B 0.9800 . ?
C77 H77C 0.9800 . ?
C78 H78A 0.9900 . ?
C78 H78B 0.9900 . ?
C79 H79A 0.9800 . ?
C79 H79B 0.9800 . ?
C79 H79C 0.9800 . ?
C80 H80A 0.9900 . ?
C80 H80B 0.9900 . ?
C81 H81A 0.9800 . ?
C81 H81B 0.9800 . ?
C81 H81C 0.9800 . ?
C82 H82 0.9500 . ?
C82 C83 1.476(5) . ?
C83 C84 1.394(5) . ?
C83 C88 1.402(5) . ?
C84 H84 0.9500 . ?
C84 C85 1.388(5) . ?
C85 H85 0.9500 . ?
C85 C86 1.396(5) . ?
C86 C87 1.400(5) . ?
C86 C89 1.488(5) . ?
C87 H87 0.9500 . ?
C87 C88 1.381(5) . ?
C88 H88 0.9500 . ?
C89 C90 1.497(5) . ?
C90 C91 1.397(5) . ?
C90 C95 1.393(5) . ?
C91 H91 0.9500 . ?
C91 C92 1.374(5) . ?
C92 H92 0.9500 . ?
C92 C93 1.397(5) . ?
C93 C94 1.389(5) . ?
C93 C96 1.480(5) . ?
C94 H94 0.9500 . ?
C94 C95 1.389(5) . ?
C95 H95 0.9500 . ?
C96 H96 0.9500 . ?
C97 H97A 0.9900 . ?
C97 H97B 0.9900 . ?
C97 C98 1.509(5) . ?
C98 C99 1.406(5) . ?
C98 C103 1.401(5) . ?
C99 C100 1.403(5) . ?
C99 C108 1.518(5) . ?
C100 C101 1.406(5) . ?
C100 C107 1.511(5) . ?
C101 C102 1.402(5) . ?
C101 C106 1.517(5) . ?
C102 C103 1.404(5) . ?
C102 C105 1.511(5) . ?
C103 C104 1.516(5) . ?
C104 H10C 0.9800 . ?
C104 H10D 0.9800 . ?
C104 H10E 0.9800 . ?
C105 H10A 0.9900 . ?
C105 H10B 0.9900 . ?
C106 H10K 0.9800 . ?
C106 H10L 0.9800 . ?
C106 H10M 0.9800 . ?
C107 H10I 0.9900 . ?
C107 H10J 0.9900 . ?
C108 H10F 0.9800 . ?
C108 H10G 0.9800 . ?
C108 H10H 0.9800 . ?
C109 H109 0.9500 . ?
C109 C110 1.474(5) . ?
C110 C111 1.402(5) . ?
C110 C115 1.392(5) . ?
C111 H111 0.9500 . ?
C111 C112 1.379(5) . ?
C112 H112 0.9500 . ?
C112 C113 1.401(5) . ?
C113 C114 1.394(5) . ?
C113 C116 1.508(5) . ?
C114 H114 0.9500 . ?
C114 C115 1.379(5) . ?
C115 H115 0.9500 . ?
C116 C117 1.500(5) . ?
C117 C118 1.392(5) . ?
C117 C122 1.403(5) . ?
C118 H118 0.9500 . ?
C118 C119 1.388(5) . ?
C119 H119 0.9500 . ?
C119 C120 1.386(5) . ?
C120 C121 1.400(5) . ?
C120 C123 1.478(5) . ?
C121 H121 0.9500 . ?
C121 C122 1.367(5) . ?
C122 H122 0.9500 . ?
C123 H123 0.9500 . ?
C124 H124 0.9500 . ?
C124 C125 1.476(5) . ?
C125 C126 1.395(5) . ?
C125 C130 1.399(5) . ?
C126 H126 0.9500 . ?
C126 C127 1.377(5) . ?
C127 H127 0.9500 . ?
C127 C128 1.399(5) . ?
C128 C129 1.399(5) . ?
C128 C131 1.484(5) . ?
C129 H129 0.9500 . ?
C129 C130 1.381(5) . ?
C130 H130 0.9500 . ?
C131 C132 1.500(5) . ?
C132 C133 1.385(5) . ?
C132 C137 1.398(5) . ?
C133 H133 0.9500 . ?
C133 C134 1.381(6) . ?
C134 H134 0.9500 . ?
C134 C135 1.401(5) . ?
C135 C136 1.388(5) . ?
C135 C138 1.472(5) . ?
C136 H136 0.9500 . ?
C136 C137 1.385(5) . ?
C137 H137 0.9500 . ?
C138 H138 0.9500 . ?
C43 H43 1.0000 . ?
C43A H43A 1.0000 . ?
C141 H141 1.0000 . ?
C142 H142 1.0000 . ?
C144 H144 1.0000 . ?
C147 H147 1.0000 . ?
C148 H148 1.00(2) . ?
C149 H149 1.0000 . ?

loop_
_geom_torsion_atom_site_label_1
_geom_torsion_atom_site_label_2
_geom_torsion_atom_site_label_3
_geom_torsion_atom_site_label_4
_geom_torsion
_geom_torsion_site_symmetry_1
_geom_torsion_site_symmetry_2
_geom_torsion_site_symmetry_3
_geom_torsion_site_symmetry_4
_geom_torsion_publ_flag
O1 C18 C19 C20 -15.8(5) . . . . ?
O1 C18 C19 C24 162.2(4) . . . . ?
O2 C46 C47 C48 156.6(4) . . . . ?
O2 C46 C47 C52 -20.9(5) . . . . ?
O3 C62 C63 C64 -42.4(5) . . . . ?
O3 C62 C63 C68 132.3(4) . . . . ?
N1 C11 C12 C13 -162.2(4) . . . . ?
N1 C11 C12 C17 14.2(6) . . . . ?
N2 C55 C56 C57 -4.1(5) . . . . ?
N2 C55 C56 C61 176.1(4) . . . . ?
N4 C26 C27 C28 83.5(4) . . . . ?
N4 C26 C27 C32 -99.0(4) . . . . ?
N5 C38 C39 C40 -5.9(6) . . . . ?
N5 C38 C39 C45 175.6(4) . . . . ?
C1 C2 C3 C4 -3.0(5) . . . . ?
C1 C2 C3 C54 174.2(3) . . . . ?
C2 C1 C6 C5 -1.3(5) . . . . ?
C2 C1 C6 C9 175.1(3) . . . . ?
C2 C1 C10 N1 -85.7(4) . . . . ?
C2 C3 C4 C5 3.0(5) . . . . ?
C2 C3 C4 C8 -176.7(3) . . . . ?
C2 C3 C54 N3 85.8(4) . . . . ?
C3 C4 C5 C6 -2.1(5) . . . . ?
C3 C4 C5 C146 179.0(3) . . . . ?
C4 C3 C54 N3 -97.0(4) . . . . ?
C4 C5 C6 C1 1.3(5) . . . . ?
C4 C5 C6 C9 -175.2(3) . . . . ?
C4 C5 C146 N2 90.6(4) . . . . ?
C6 C1 C2 C3 2.2(5) . . . . ?
C6 C1 C2 C7 -176.4(3) . . . . ?
C6 C1 C10 N1 94.8(4) . . . . ?
C6 C5 C146 N2 -88.3(4) . . . . ?
C7 C2 C3 C4 175.5(3) . . . . ?
C7 C2 C3 C54 -7.3(5) . . . . ?
C8 C4 C5 C6 177.6(3) . . . . ?
C8 C4 C5 C146 -1.3(5) . . . . ?
C10 N1 C11 C12 179.0(3) . . . . ?
C10 C1 C2 C3 -177.3(3) . . . . ?
C10 C1 C2 C7 4.2(5) . . . . ?
C10 C1 C6 C5 178.1(3) . . . . ?
C10 C1 C6 C9 -5.4(5) . . . . ?
C11 N1 C10 C1 -153.2(3) . . . . ?
C11 C12 C13 C14 173.8(3) . . . . ?
C11 C12 C17 C16 -171.4(3) . . . . ?
C12 C13 C14 C15 -2.2(6) . . . . ?
C13 C12 C17 C16 5.0(5) . . . . ?
C13 C14 C15 C16 4.8(5) . . . . ?
C13 C14 C15 C18 -175.9(3) . . . . ?
C14 C15 C16 C17 -2.5(5) . . . . ?
C14 C15 C18 O1 -38.3(5) . . . . ?
C14 C15 C18 C19 138.4(3) . . . . ?
C15 C16 C17 C12 -2.4(5) . . . . ?
C15 C18 C19 C20 167.5(3) . . . . ?
C15 C18 C19 C24 -14.5(5) . . . . ?
C16 C15 C18 O1 141.0(4) . . . . ?
C16 C15 C18 C19 -42.3(5) . . . . ?
C17 C12 C13 C14 -2.8(5) . . . . ?
C18 C15 C16 C17 178.2(3) . . . . ?
C18 C19 C20 C21 -179.7(3) . . . . ?
C18 C19 C24 C23 179.8(3) . . . . ?
C19 C20 C21 C22 0.6(6) . . . . ?
C20 C19 C24 C23 -2.3(5) . . . . ?
C20 C21 C22 C23 -3.4(5) . . . . ?
C20 C21 C22 C25 175.8(3) . . . . ?
C21 C22 C23 C24 3.3(5) . . . . ?
C21 C22 C25 N4 -1.6(5) . . . . ?
C22 C23 C24 C19 -0.5(5) . . . . ?
C23 C22 C25 N4 177.5(4) . . . . ?
C24 C19 C20 C21 2.2(5) . . . . ?
C25 N4 C26 C27 24.6(5) . . . . ?
C25 C22 C23 C24 -175.8(3) . . . . ?
C26 N4 C25 C22 178.7(3) . . . . ?
C26 C27 C28 C29 175.9(3) . . . . ?
C26 C27 C28 C34 -5.5(5) . . . . ?
C26 C27 C32 C31 -174.8(3) . . . . ?
C26 C27 C32 C33 6.5(5) . . . . ?
C27 C28 C29 C30 1.1(5) . . . . ?
C27 C28 C29 C35 -179.6(3) . . . . ?
C28 C27 C32 C31 2.6(5) . . . . ?
C28 C27 C32 C33 -176.1(3) . . . . ?
C28 C29 C30 C31 -1.7(5) . . . . ?
C28 C29 C30 C36 176.0(3) . . . . ?
C28 C29 C35 N5 -86.4(4) . . . . ?
C29 C30 C31 C32 2.8(5) . . . . ?
C29 C30 C31 C37 -175.4(3) . . . . ?
C30 C29 C35 N5 92.9(4) . . . . ?
C30 C31 C32 C27 -3.3(5) . . . . ?
C30 C31 C32 C33 175.4(3) . . . . ?
C30 C31 C37 N6 -81.1(4) . . . . ?
C32 C27 C28 C29 -1.6(5) . . . . ?
C32 C27 C28 C34 177.0(3) . . . . ?
C32 C31 C37 N6 100.7(4) . . . . ?
C34 C28 C29 C30 -177.5(3) . . . . ?
C34 C28 C29 C35 1.8(5) . . . . ?
C35 N5 C38 C39 178.7(3) . . . . ?
C35 C29 C30 C31 179.0(3) . . . . ?
C35 C29 C30 C36 -3.4(5) . . . . ?
C36 C30 C31 C32 -174.9(3) . . . . ?
C36 C30 C31 C37 7.0(5) . . . . ?
C37 N6 C69 C66 -178.5(3) . . . . ?
C37 C31 C32 C27 174.9(3) . . . . ?
C37 C31 C32 C33 -6.4(5) . . . . ?
C38 N5 C35 C29 -134.3(4) . . . . ?
C38 C39 C40 C41 -173.7(3) . . . . ?
C38 C39 C45 C44 177.0(3) . . . . ?
C39 C40 C41 C42 -2.9(5) . . . . ?
C40 C39 C45 C44 -1.5(5) . . . . ?
C40 C41 C42 C44 -2.3(5) . . . . ?
C40 C41 C42 C46 175.8(3) . . . . ?
C41 C42 C44 C45 5.6(5) . . . . ?
C41 C42 C46 O2 146.1(4) . . . . ?
C41 C42 C46 C47 -36.8(5) . . . . ?
C42 C44 C45 C39 -3.7(5) . . . . ?
C42 C46 C47 C48 -20.5(5) . . . . ?
C42 C46 C47 C52 162.0(3) . . . . ?
C44 C42 C46 O2 -35.8(5) . . . . ?
C44 C42 C46 C47 141.3(3) . . . . ?
C45 C39 C40 C41 4.8(5) . . . . ?
C46 C42 C44 C45 -172.6(3) . . . . ?
C46 C47 C48 C49 179.5(3) . . . . ?
C46 C47 C52 C51 179.8(3) . . . . ?
C47 C48 C49 C50 1.5(6) . . . . ?
C48 C47 C52 C51 2.2(5) . . . . ?
C48 C49 C50 C51 0.9(5) . . . . ?
C48 C49 C50 C53 -176.7(3) . . . . ?
C49 C50 C51 C52 -1.8(5) . . . . ?
C49 C50 C53 N3 -171.1(3) . . . . ?
C50 C51 C52 C47 0.2(6) . . . . ?
C51 C50 C53 N3 11.3(5) . . . . ?
C52 C47 C48 C49 -3.0(5) . . . . ?
C53 N3 C54 C3 11.1(5) . . . . ?
C53 C50 C51 C52 175.8(3) . . . . ?
C54 N3 C53 C50 -178.3(3) . . . . ?
C54 C3 C4 C5 -174.2(3) . . . . ?
C54 C3 C4 C8 6.1(5) . . . . ?
C55 N2 C146 C5 -132.1(3) . . . . ?
C55 C56 C57 C58 -177.0(3) . . . . ?
C55 C56 C61 C60 178.5(4) . . . . ?
C56 C57 C58 C59 -1.9(5) . . . . ?
C57 C56 C61 C60 -1.3(6) . . . . ?
C57 C58 C59 C60 -0.6(5) . . . . ?
C57 C58 C59 C62 -178.7(3) . . . . ?
C58 C59 C60 C61 2.2(6) . . . . ?
C58 C59 C62 O3 158.5(4) . . . . ?
C58 C59 C62 C63 -22.0(5) . . . . ?
C59 C60 C61 C56 -1.2(6) . . . . ?
C59 C62 C63 C64 138.1(4) . . . . ?
C59 C62 C63 C68 -47.2(5) . . . . ?
C60 C59 C62 O3 -19.7(5) . . . . ?
C60 C59 C62 C63 159.8(3) . . . . ?
C61 C56 C57 C58 2.8(5) . . . . ?
C62 C59 C60 C61 -179.6(4) . . . . ?
C62 C63 C64 C65 176.4(3) . . . . ?
C62 C63 C68 C67 -172.5(3) . . . . ?
C63 C64 C65 C66 -4.0(6) . . . . ?
C64 C63 C68 C67 2.1(5) . . . . ?
C64 C65 C66 C67 2.7(6) . . . . ?
C64 C65 C66 C69 -175.4(3) . . . . ?
C65 C66 C67 C68 1.0(5) . . . . ?
C65 C66 C69 N6 161.9(4) . . . . ?
C66 C67 C68 C63 -3.4(6) . . . . ?
C67 C66 C69 N6 -16.1(5) . . . . ?
C68 C63 C64 C65 1.6(6) . . . . ?
C69 N6 C37 C31 -127.3(4) . . . . ?
C69 C66 C67 C68 179.0(3) . . . . ?
C146 N2 C55 C56 -178.3(3) . . . . ?
C146 C5 C6 C1 -179.8(3) . . . . ?
C146 C5 C6 C9 3.7(5) . . . . ?
O4 C89 C90 C91 20.5(5) . . . . ?
O4 C89 C90 C95 -155.3(3) . . . . ?
O5 C116 C117 C118 -155.9(4) . . . . ?
O5 C116 C117 C122 23.6(5) . . . . ?
O6 C131 C132 C133 23.5(5) . . . . ?
O6 C131 C132 C137 -154.5(4) . . . . ?
N9 C82 C83 C84 166.8(3) . . . . ?
N9 C82 C83 C88 -11.8(5) . . . . ?
N10 C109 C110 C111 2.4(6) . . . . ?
N10 C109 C110 C115 179.4(3) . . . . ?
N11 C97 C98 C99 88.7(4) . . . . ?
N11 C97 C98 C103 -92.5(4) . . . . ?
N12 C124 C125 C126 -161.6(4) . . . . ?
N12 C124 C125 C130 17.5(5) . . . . ?
C70 C71 C72 C73 3.3(5) . . . . ?
C70 C71 C72 C78 -173.3(3) . . . . ?
C71 C70 C75 C74 2.1(5) . . . . ?
C71 C70 C75 C81 -175.1(3) . . . . ?
C71 C70 C76 N9 87.3(4) . . . . ?
C71 C72 C73 C74 -2.8(5) . . . . ?
C71 C72 C73 C79 176.4(3) . . . . ?
C71 C72 C78 N7 -94.5(4) . . . . ?
C72 C73 C74 C75 1.9(5) . . . . ?
C72 C73 C74 C80 -177.9(3) . . . . ?
C73 C72 C78 N7 88.9(4) . . . . ?
C73 C74 C75 C70 -1.6(5) . . . . ?
C73 C74 C75 C81 175.7(3) . . . . ?
C73 C74 C80 N8 -95.1(4) . . . . ?
C75 C70 C71 C72 -3.0(5) . . . . ?
C75 C70 C71 C77 175.5(3) . . . . ?
C75 C70 C76 N9 -94.6(4) . . . . ?
C75 C74 C80 N8 85.2(4) . . . . ?
C76 N9 C82 C83 179.5(3) . . . . ?
C76 C70 C71 C72 175.0(3) . . . . ?
C76 C70 C71 C77 -6.4(5) . . . . ?
C76 C70 C75 C74 -175.9(3) . . . . ?
C76 C70 C75 C81 6.9(5) . . . . ?
C77 C71 C72 C73 -175.2(3) . . . . ?
C77 C71 C72 C78 8.2(5) . . . . ?
C78 N7 C123 C120 177.5(3) . . . . ?
C78 C72 C73 C74 173.9(3) . . . . ?
C78 C72 C73 C79 -7.0(5) . . . . ?
C79 C73 C74 C75 -177.2(3) . . . . ?
C79 C73 C74 C80 3.0(5) . . . . ?
C80 N8 C138 C135 -179.1(3) . . . . ?
C80 C74 C75 C70 178.2(3) . . . . ?
C80 C74 C75 C81 -4.5(5) . . . . ?
C82 N9 C76 C70 140.7(3) . . . . ?
C82 C83 C84 C85 -175.6(3) . . . . ?
C82 C83 C88 C87 174.3(3) . . . . ?
C83 C84 C85 C86 1.3(5) . . . . ?
C84 C83 C88 C87 -4.3(5) . . . . ?
C84 C85 C86 C87 -4.3(5) . . . . ?
C84 C85 C86 C89 175.8(3) . . . . ?
C85 C86 C87 C88 3.1(5) . . . . ?
C85 C86 C89 O4 36.7(5) . . . . ?
C85 C86 C89 C90 -139.0(3) . . . . ?
C86 C87 C88 C83 1.2(5) . . . . ?
C86 C89 C90 C91 -163.8(3) . . . . ?
C86 C89 C90 C95 20.4(5) . . . . ?
C87 C86 C89 O4 -143.1(4) . . . . ?
C87 C86 C89 C90 41.1(5) . . . . ?
C88 C83 C84 C85 3.0(5) . . . . ?
C89 C86 C87 C88 -177.1(3) . . . . ?
C89 C90 C91 C92 -175.8(3) . . . . ?
C89 C90 C95 C94 175.9(3) . . . . ?
C90 C91 C92 C93 -0.7(6) . . . . ?
C91 C90 C95 C94 0.2(5) . . . . ?
C91 C92 C93 C94 0.9(5) . . . . ?
C91 C92 C93 C96 -179.3(3) . . . . ?
C92 C93 C94 C95 -0.6(5) . . . . ?
C92 C93 C96 N11 -10.8(5) . . . . ?
C93 C94 C95 C90 0.1(5) . . . . ?
C94 C93 C96 N11 169.0(3) . . . . ?
C95 C90 C91 C92 0.1(5) . . . . ?
C96 N11 C97 C98 -4.0(5) . . . . ?
C96 C93 C94 C95 179.6(3) . . . . ?
C97 N11 C96 C93 -179.8(3) . . . . ?
C97 C98 C99 C100 176.0(3) . . . . ?
C97 C98 C99 C108 -5.0(5) . . . . ?
C97 C98 C103 C102 -175.8(3) . . . . ?
C97 C98 C103 C104 4.6(5) . . . . ?
C98 C99 C100 C101 2.6(5) . . . . ?
C98 C99 C100 C107 -175.9(3) . . . . ?
C99 C98 C103 C102 3.0(5) . . . . ?
C99 C98 C103 C104 -176.6(3) . . . . ?
C99 C100 C101 C102 -2.5(5) . . . . ?
C99 C100 C101 C106 175.4(3) . . . . ?
C99 C100 C107 N12 -101.2(4) . . . . ?
C100 C101 C102 C103 2.6(5) . . . . ?
C100 C101 C102 C105 -178.3(3) . . . . ?
C101 C100 C107 N12 80.2(4) . . . . ?
C101 C102 C103 C98 -2.9(5) . . . . ?
C101 C102 C103 C104 176.7(3) . . . . ?
C101 C102 C105 N10 -90.4(4) . . . . ?
C103 C98 C99 C100 -2.9(5) . . . . ?
C103 C98 C99 C108 176.1(3) . . . . ?
C103 C102 C105 N10 88.7(4) . . . . ?
C105 N10 C109 C110 -176.3(3) . . . . ?
C105 C102 C103 C98 178.0(3) . . . . ?
C105 C102 C103 C104 -2.4(5) . . . . ?
C106 C101 C102 C103 -175.3(3) . . . . ?
C106 C101 C102 C105 3.8(5) . . . . ?
C107 N12 C124 C125 175.5(3) . . . . ?
C107 C100 C101 C102 176.0(3) . . . . ?
C107 C100 C101 C106 -6.1(5) . . . . ?
C108 C99 C100 C101 -176.4(3) . . . . ?
C108 C99 C100 C107 5.1(5) . . . . ?
C109 N10 C105 C102 135.0(3) . . . . ?
C109 C110 C111 C112 171.7(3) . . . . ?
C109 C110 C115 C114 -174.4(3) . . . . ?
C110 C111 C112 C113 2.4(5) . . . . ?
C111 C110 C115 C114 2.6(5) . . . . ?
C111 C112 C113 C114 2.9(5) . . . . ?
C111 C112 C113 C116 -176.2(3) . . . . ?
C112 C113 C114 C115 -5.5(5) . . . . ?
C112 C113 C116 O5 -148.6(4) . . . . ?
C112 C113 C116 C117 34.0(5) . . . . ?
C113 C114 C115 C110 2.7(5) . . . . ?
C113 C116 C117 C118 21.5(5) . . . . ?
C113 C116 C117 C122 -159.0(3) . . . . ?
C114 C113 C116 O5 32.3(5) . . . . ?
C114 C113 C116 C117 -145.1(3) . . . . ?
C115 C110 C111 C112 -5.2(5) . . . . ?
C116 C113 C114 C115 173.6(3) . . . . ?
C116 C117 C118 C119 -178.5(3) . . . . ?
C116 C117 C122 C121 178.7(4) . . . . ?
C117 C118 C119 C120 0.0(5) . . . . ?
C118 C117 C122 C121 -1.7(6) . . . . ?
C118 C119 C120 C121 -2.3(5) . . . . ?
C118 C119 C120 C123 175.0(3) . . . . ?
C119 C120 C121 C122 2.6(6) . . . . ?
C119 C120 C123 N7 174.9(4) . . . . ?
C120 C121 C122 C117 -0.6(6) . . . . ?
C121 C120 C123 N7 -7.7(5) . . . . ?
C122 C117 C118 C119 2.0(5) . . . . ?
C123 N7 C78 C72 -2.5(5) . . . . ?
C123 C120 C121 C122 -174.8(4) . . . . ?
C124 N12 C107 C100 137.5(3) . . . . ?
C124 C125 C126 C127 176.9(4) . . . . ?
C124 C125 C130 C129 -179.7(3) . . . . ?
C125 C126 C127 C128 3.1(6) . . . . ?
C126 C125 C130 C129 -0.5(5) . . . . ?
C126 C127 C128 C129 -1.2(6) . . . . ?
C126 C127 C128 C131 -177.4(4) . . . . ?
C127 C128 C129 C130 -1.6(5) . . . . ?
C127 C128 C131 O6 39.5(5) . . . . ?
C127 C128 C131 C132 -142.0(4) . . . . ?
C128 C129 C130 C125 2.4(5) . . . . ?
C128 C131 C132 C133 -155.0(4) . . . . ?
C128 C131 C132 C137 27.0(5) . . . . ?
C129 C128 C131 O6 -136.6(4) . . . . ?
C129 C128 C131 C132 41.9(5) . . . . ?
C130 C125 C126 C127 -2.3(6) . . . . ?
C131 C128 C129 C130 174.4(3) . . . . ?
C131 C132 C133 C134 179.5(4) . . . . ?
C131 C132 C137 C136 178.4(3) . . . . ?
C132 C133 C134 C135 2.2(7) . . . . ?
C133 C132 C137 C136 0.4(6) . . . . ?
C133 C134 C135 C136 0.2(6) . . . . ?
C133 C134 C135 C138 -177.6(4) . . . . ?
C134 C135 C136 C137 -2.2(6) . . . . ?
C134 C135 C138 N8 -175.8(4) . . . . ?
C135 C136 C137 C132 2.0(6) . . . . ?
C136 C135 C138 N8 6.5(6) . . . . ?
C137 C132 C133 C134 -2.4(6) . . . . ?
C138 N8 C80 C74 127.0(4) . . . . ?
C138 C135 C136 C137 175.4(3) . . . . ?
